data_1574869
loop_
_publ_author_name
'Chang, Yun-Pu'
'Blanco-Herrero, Kevin'
'Alturaifi, Turki M.'
'Fettinger, James C.'
'Liu, Peng'
'Franz, Annaliese K.'

_publ_section_title
;
 Multifunctional chiral silanol ligands for enantioselective catalysis.
;
_journal_issue 30
_journal_name_full 'Chemical science'
_journal_page_first 13678
_journal_page_last 13683
_journal_paper_doi 10.1039/d5sc02528a
_journal_volume 16
_journal_year 2025
_chemical_absolute_configuration ad
_chemical_formula_moiety 'C32 H12 B F24, C48 H72 F2 N4 Na O5 Si2'
_chemical_formula_sum 'C80 H84 B F26 N4 Na O5 Si2'
_chemical_formula_weight 1765.49
_space_group_crystal_system triclinic
_space_group_IT_number 1
_space_group_name_Hall 'P 1'
_space_group_name_H-M_alt 'P 1'
_atom_sites_solution_hydrogens mixed
_atom_sites_solution_primary dual
_audit_creation_method SHELXL-2019/3
_audit_update_record
;
2023-12-02 deposited with the CCDC.	2025-06-10 downloaded from the CCDC.
;
_cell_angle_alpha 76.0784(15)
_cell_angle_beta 80.3071(16)
_cell_angle_gamma 65.8644(15)
_cell_formula_units_Z 1
_cell_length_a 12.8653(14)
_cell_length_b 12.9386(14)
_cell_length_c 14.2525(16)
_cell_measurement_reflns_used 9911
_cell_measurement_temperature 90(2)
_cell_measurement_theta_max 27.45
_cell_measurement_theta_min 2.37
_cell_volume 2094.9(4)
_computing_cell_refinement 'SAINT (8.38a) (Bruker, 2017)'
_computing_data_collection 'Apex3 (2019.11-0) (Bruker, 2019)'
_computing_data_reduction 'SAINT (8.38a) (Bruker, 2017)'
_computing_molecular_graphics 'Bruker SHELXTL'
_computing_publication_material 'Bruker SHELXTL'
_computing_structure_refinement 'SHELXL-2019/2 (Sheldrick, 2019)'
_computing_structure_solution 'SHELXT (Sheldrick, 2015) Acta Cryst., A71, 3-8'
_diffrn_ambient_temperature 90(2)
_diffrn_measured_fraction_theta_full 1.000
_diffrn_measured_fraction_theta_max 0.999
_diffrn_measurement_device_type 'Bruker Photon2 CMOS'
_diffrn_measurement_method '\f and \w scans'
_diffrn_radiation_type MoK\a
_diffrn_radiation_wavelength 0.71073
_diffrn_reflns_av_R_equivalents 0.0161
_diffrn_reflns_av_unetI/netI 0.0296
_diffrn_reflns_Laue_measured_fraction_full 1.000
_diffrn_reflns_Laue_measured_fraction_max 0.999
_diffrn_reflns_limit_h_max 16
_diffrn_reflns_limit_h_min -16
_diffrn_reflns_limit_k_max 16
_diffrn_reflns_limit_k_min -16
_diffrn_reflns_limit_l_max 18
_diffrn_reflns_limit_l_min -18
_diffrn_reflns_number 33064
_diffrn_reflns_point_group_measured_fraction_full 0.996
_diffrn_reflns_point_group_measured_fraction_max 0.992
_diffrn_reflns_theta_full 25.242
_diffrn_reflns_theta_max 27.509
_diffrn_reflns_theta_min 1.740
_exptl_absorpt_coefficient_mu 0.157
_exptl_absorpt_correction_T_max 0.9541
_exptl_absorpt_correction_T_min 0.8636
_exptl_absorpt_correction_type multi-scan
_exptl_absorpt_process_details 'SADABS 2016/2 (Sheldrick, 2016)'
_exptl_crystal_colour Colorless
_exptl_crystal_density_diffrn 1.399
_exptl_crystal_description Plate
_exptl_crystal_F_000 910
_exptl_crystal_size_max 0.520
_exptl_crystal_size_mid 0.459
_exptl_crystal_size_min 0.190
_refine_diff_density_max 0.912
_refine_diff_density_min -0.549
_refine_diff_density_rms 0.059
_refine_ls_abs_structure_details
; 
 Flack x determined using 7001 quotients [(I+)-(I-)]/[(I+)+(I-)] 
 (Parsons, Flack and Wagner, Acta Cryst. B69 (2013) 249-259). 
;
_refine_ls_abs_structure_Flack 0.01(7)
_refine_ls_extinction_method none
_refine_ls_goodness_of_fit_ref 1.033
_refine_ls_hydrogen_treatment mixed
_refine_ls_matrix_type full
_refine_ls_number_parameters 1442
_refine_ls_number_reflns 19110
_refine_ls_number_restraints 455
_refine_ls_restrained_S_all 1.111
_refine_ls_R_factor_all 0.0702
_refine_ls_R_factor_gt 0.0596
_refine_ls_shift/su_max 0.001
_refine_ls_shift/su_mean 0.000
_refine_ls_structure_factor_coef Fsqd
_refine_ls_weighting_details 'w=1/[\s^2^(Fo^2^)+(0.0929P)^2^+1.2707P] where P=(Fo^2^+2Fc^2^)/3'
_refine_ls_weighting_scheme calc
_refine_ls_wR_factor_gt 0.1549
_refine_ls_wR_factor_ref 0.1649
_reflns_Friedel_coverage 0.987
_reflns_Friedel_fraction_full 0.992
_reflns_Friedel_fraction_max 0.986
_reflns_number_gt 16393
_reflns_number_total 19110
_reflns_threshold_expression 'I > 2\s(I)'
_cod_data_source_file d5sc02528a2.cif
_cod_data_source_block JF3155FF
_cod_depositor_comments
;
The following automatic conversions were performed:

data item '_exptl_absorpt_correction_type' value 'Multi-scan' was
changed to 'multi-scan' in accordance with the
/home/data/users/saulius/crontab/automatic-downloads/rss-feeds/RSC/lib/dictionaries/cif_core.dic
dictionary named 'cif_core.dic' version 2.4.2 last updated on
2011-04-26.

Automatic conversion script
Id: cif_fix_values 8170 2020-07-09 18:12:32Z antanas 

 Adding full bibliography for 1574864--1574869.cif.
;
_cod_database_code 1574869
_shelx_shelxl_version_number 2019/3
_shelx_space_group_comment
; 
The symmetry employed for this shelxl refinement is uniquely defined 
by the following loop, which should always be used as a source of 
symmetry information in preference to the above space-group names. 
They are only intended as comments. 
;
_shelx_estimated_absorpt_t_min 0.923
_shelx_estimated_absorpt_t_max 0.971

loop_
_space_group_symop_operation_xyz
'x, y, z'

loop_
_atom_site_label
_atom_site_type_symbol
_atom_site_fract_x
_atom_site_fract_y
_atom_site_fract_z
_atom_site_U_iso_or_equiv
_atom_site_adp_type
_atom_site_occupancy
_atom_site_site_symmetry_order
_atom_site_calc_flag
_atom_site_refinement_flags_posn
_atom_site_refinement_flags_adp
_atom_site_refinement_flags_occupancy
_atom_site_disorder_assembly
_atom_site_disorder_group
Na1 Na 0.3014(5) 0.7666(6) 0.2776(6) 0.0422(13) Uani 0.82 1 d D U P A 1
Si1 Si 0.15422(13) 0.52011(14) 0.49985(11) 0.0344(3) Uani 0.82 1 d D U P A 1
C1 C 0.2399(5) 0.4935(6) 0.6054(4) 0.0469(15) Uani 0.82 1 d D U P A 1
H1 H 0.245905 0.417096 0.646541 0.056 Uiso 0.82 1 calc R U P A 1
O1 O 0.1309(4) 0.6544(4) 0.4459(3) 0.0367(9) Uani 0.82 1 d D . P A 1
H1A H 0.091(8) 0.683(9) 0.398(5) 0.08(3) Uiso 0.82 1 d D . P B 1
C2 C 0.3611(6) 0.4868(8) 0.5706(6) 0.062(2) Uani 0.82 1 d D . P A 1
H2A H 0.357874 0.561199 0.531129 0.092 Uiso 0.82 1 calc R U P A 1
H2B H 0.398629 0.426467 0.531691 0.092 Uiso 0.82 1 calc R U P A 1
H2C H 0.404505 0.468389 0.626843 0.092 Uiso 0.82 1 calc R U P A 1
C3 C 0.1823(7) 0.5842(7) 0.6688(5) 0.059(2) Uani 0.82 1 d D U P A 1
H3A H 0.226768 0.563867 0.724698 0.088 Uiso 0.82 1 calc R U P A 1
H3B H 0.104962 0.587614 0.691442 0.088 Uiso 0.82 1 calc R U P A 1
H3C H 0.178290 0.659689 0.630995 0.088 Uiso 0.82 1 calc R U P A 1
C4 C 0.0232(6) 0.4851(6) 0.5386(5) 0.0461(15) Uani 0.82 1 d D U P A 1
H4 H 0.049418 0.407200 0.581630 0.055 Uiso 0.82 1 calc R U P A 1
C5 C -0.0277(6) 0.4731(7) 0.4545(6) 0.0557(18) Uani 0.82 1 d D U P A 1
H5A H -0.088970 0.444893 0.479896 0.084 Uiso 0.82 1 calc R U P A 1
H5B H 0.031913 0.418312 0.418034 0.084 Uiso 0.82 1 calc R U P A 1
H5C H -0.058886 0.548435 0.411639 0.084 Uiso 0.82 1 calc R U P A 1
C6 C -0.0679(7) 0.5656(8) 0.5995(8) 0.072(2) Uani 0.82 1 d D U P A 1
H6A H -0.091205 0.645143 0.563070 0.107 Uiso 0.82 1 calc R U P A 1
H6B H -0.037067 0.559994 0.659702 0.107 Uiso 0.82 1 calc R U P A 1
H6C H -0.134195 0.543776 0.614890 0.107 Uiso 0.82 1 calc R U P A 1
C7 C 0.2545(3) 0.4198(3) 0.4121(3) 0.0324(11) Uani 0.82 1 d DG . P A 1
C8 C 0.3117(3) 0.3073(3) 0.4592(2) 0.0401(13) Uani 0.82 1 d DG . P A 1
C9 C 0.4090(3) 0.2344(3) 0.4137(3) 0.0400(14) Uani 0.82 1 d G . P A 1
H9 H 0.448069 0.157466 0.445848 0.048 Uiso 0.82 1 calc R U P A 1
C10 C 0.4490(3) 0.2741(3) 0.3211(3) 0.0405(12) Uani 0.82 1 d G . P A 1
H10 H 0.515482 0.224244 0.289955 0.049 Uiso 0.82 1 calc R U P A 1
C11 C 0.3918(4) 0.3866(4) 0.2740(2) 0.0340(14) Uani 0.82 1 d G . P A 1
H11 H 0.419157 0.413709 0.210706 0.041 Uiso 0.82 1 calc R U P A 1
C12 C 0.2945(4) 0.4595(3) 0.3195(3) 0.0318(9) Uani 0.82 1 d DG . P A 1
F8 F 0.2755(4) 0.2683(3) 0.5460(3) 0.0570(11) Uani 0.82 1 d D U P A 1
O3 O 0.2353(5) 0.8042(5) 0.4267(4) 0.0540(12) Uani 0.82 1 d D U P A 1
H3D H 0.214(8) 0.867(3) 0.445(3) 0.081 Uiso 0.82 1 d D U P C 1
H3E H 0.210(8) 0.761(5) 0.470(3) 0.081 Uiso 0.82 1 d D U P D 1
Na1B Na 0.276(3) 0.785(3) 0.277(3) 0.041(2) Uani 0.18 1 d D U P A 2
Si1B Si 0.2036(8) 0.5807(7) 0.4861(6) 0.0510(18) Uani 0.18 1 d D U P A 2
C1B C 0.298(2) 0.594(2) 0.5690(16) 0.050(3) Uani 0.18 1 d D U P A 2
H1B H 0.377723 0.555353 0.540450 0.060 Uiso 0.18 1 calc R U P A 2
C2B C 0.286(7) 0.719(3) 0.561(3) 0.12(3) Uani 0.18 1 d D . P A 2
H2B1 H 0.283466 0.757307 0.492456 0.179 Uiso 0.18 1 calc R U P A 2
H2B2 H 0.215911 0.760162 0.597518 0.179 Uiso 0.18 1 calc R U P A 2
H2B3 H 0.352073 0.718796 0.587006 0.179 Uiso 0.18 1 calc R U P A 2
C3B C 0.303(4) 0.536(3) 0.6765(19) 0.068(6) Uani 0.18 1 d D U P A 2
H3B1 H 0.310287 0.456392 0.683211 0.102 Uiso 0.18 1 calc R U P A 2
H3B2 H 0.368267 0.537114 0.702171 0.102 Uiso 0.18 1 calc R U P A 2
H3B3 H 0.232104 0.578479 0.712683 0.102 Uiso 0.18 1 calc R U P A 2
O1B O 0.1688(19) 0.7010(14) 0.4047(13) 0.042(4) Uani 0.18 1 d D . P A 2
H1B1 H 0.089375 0.747289 0.408812 0.051 Uiso 0.18 1 calc R U P A 2
O3B O 0.203(2) 0.928(2) 0.3637(18) 0.064(4) Uani 0.18 1 d D U P A 2
H3F H 0.230(16) 0.930(14) 0.413(14) 0.096 Uiso 0.18 1 d D U P E 2
H3G H 0.136(9) 0.977(18) 0.365(19) 0.096 Uiso 0.18 1 d D U P F 2
C4B C 0.0788(19) 0.543(2) 0.5516(19) 0.049(3) Uani 0.18 1 d D U P A 2
H4B H 0.111612 0.470178 0.600025 0.059 Uiso 0.18 1 calc R U P A 2
C5B C 0.016(2) 0.518(3) 0.484(3) 0.060(6) Uani 0.18 1 d D U P A 2
H5B1 H 0.070230 0.459019 0.448325 0.089 Uiso 0.18 1 calc R U P A 2
H5B2 H -0.041258 0.488955 0.522655 0.089 Uiso 0.18 1 calc R U P A 2
H5B3 H -0.022856 0.588423 0.438529 0.089 Uiso 0.18 1 calc R U P A 2
C6B C -0.004(2) 0.634(3) 0.608(3) 0.079(6) Uani 0.18 1 d D U P A 2
H6B1 H 0.037803 0.648910 0.651257 0.118 Uiso 0.18 1 calc R U P A 2
H6B2 H -0.042710 0.705010 0.563155 0.118 Uiso 0.18 1 calc R U P A 2
H6B3 H -0.061112 0.605541 0.647281 0.118 Uiso 0.18 1 calc R U P A 2
C7B C 0.2876(13) 0.4554(10) 0.4136(12) 0.0324(11) Uani 0.18 1 d DG . P A 2
C8B C 0.3605(13) 0.3601(13) 0.4728(8) 0.0401(13) Uani 0.18 1 d DG . P A 2
C9B C 0.4416(14) 0.2685(12) 0.4328(12) 0.0400(14) Uani 0.18 1 d G . P A 2
H9B H 0.491376 0.203276 0.473187 0.048 Uiso 0.18 1 calc R U P A 2
C10B C 0.4498(18) 0.2723(15) 0.3336(13) 0.0405(12) Uani 0.18 1 d G . P A 2
H10B H 0.505223 0.209673 0.306228 0.049 Uiso 0.18 1 calc R U P A 2
C11B C 0.377(2) 0.3677(17) 0.2744(8) 0.0340(14) Uani 0.18 1 d G . P A 2
H11B H 0.382536 0.370247 0.206655 0.041 Uiso 0.18 1 calc R U P A 2
C12B C 0.2958(18) 0.4592(12) 0.3145(11) 0.0318(9) Uani 0.18 1 d DG . P A 2
F8B F 0.363(2) 0.3443(19) 0.5649(11) 0.077(5) Uani 0.18 1 d D U P A 2
C13 C 0.2306(4) 0.5713(4) 0.2548(3) 0.0284(8) Uani 1 1 d D . . . .
N13 N 0.1198(3) 0.5925(3) 0.2480(3) 0.0279(7) Uani 1 1 d D . . . .
H13 H 0.0900(19) 0.542(2) 0.272(3) 0.035(14) Uiso 1 1 d D . . . .
O13 O 0.2786(3) 0.6357(3) 0.2095(2) 0.0341(7) Uani 1 1 d . . . . .
C14 C 0.0415(4) 0.6941(4) 0.1864(3) 0.0303(9) Uani 1 1 d D . . . .
H14 H 0.086813 0.739536 0.148159 0.036 Uiso 1 1 calc R U . . .
C15 C -0.0080(4) 0.6588(4) 0.1137(4) 0.0383(10) Uani 1 1 d . . . . .
H15 H -0.060765 0.731574 0.075416 0.046 Uiso 1 1 calc R U . . .
C16 C 0.0867(5) 0.5970(5) 0.0415(4) 0.0437(12) Uani 1 1 d . . . . .
H16A H 0.137980 0.522863 0.075861 0.066 Uiso 1 1 calc R U . . .
H16B H 0.130152 0.644986 0.010919 0.066 Uiso 1 1 calc R U . . .
H16C H 0.052294 0.583574 -0.008484 0.066 Uiso 1 1 calc R U . . .
C17 C -0.0774(5) 0.5868(5) 0.1611(5) 0.0466(12) Uani 1 1 d . . . . .
H17A H -0.027297 0.512387 0.196004 0.070 Uiso 1 1 calc R U . . .
H17B H -0.112279 0.574022 0.111179 0.070 Uiso 1 1 calc R U . . .
H17C H -0.137423 0.627546 0.206729 0.070 Uiso 1 1 calc R U . . .
C18 C -0.0526(4) 0.7715(4) 0.2486(3) 0.0315(9) Uani 1 1 d D . . . .
H18A H -0.108890 0.834441 0.206262 0.038 Uiso 1 1 calc R U . . .
H18B H -0.092760 0.725827 0.293320 0.038 Uiso 1 1 calc R U . . .
N18 N -0.0059(3) 0.8206(3) 0.3042(3) 0.0343(8) Uani 1 1 d D . . . .
H18 H 0.040(5) 0.849(4) 0.265(3) 0.058(19) Uiso 1 1 d D . . . .
C19 C -0.0867(4) 0.9047(4) 0.3569(4) 0.0353(10) Uani 1 1 d D . . . .
C20 C -0.1811(5) 0.8882(5) 0.4109(5) 0.0467(12) Uani 1 1 d . . . . .
H20 H -0.193019 0.820154 0.411898 0.056 Uiso 1 1 calc R U . . .
C21 C -0.2578(5) 0.9693(6) 0.4630(5) 0.0552(15) Uani 1 1 d . . . . .
H21 H -0.323316 0.957968 0.497841 0.066 Uiso 1 1 calc R U . . .
C22 C -0.2394(6) 1.0668(6) 0.4645(5) 0.0551(15) Uani 1 1 d . . . . .
H22 H -0.291604 1.122421 0.500707 0.066 Uiso 1 1 calc R U . . .
C23 C -0.1445(6) 1.0827(5) 0.4131(5) 0.0539(14) Uani 1 1 d . . . . .
H23 H -0.131339 1.149407 0.414288 0.065 Uiso 1 1 calc R U . . .
C24 C -0.0683(5) 1.0024(5) 0.3596(4) 0.0491(13) Uani 1 1 d . . . . .
H24 H -0.003187 1.014284 0.324573 0.059 Uiso 1 1 calc R U . . .
Si2 Si 0.45838(11) 0.94019(12) 0.14596(10) 0.0368(3) Uani 1 1 d D . . . .
O2 O 0.4297(3) 0.8241(3) 0.1704(2) 0.0321(7) Uani 1 1 d . . . . .
H2 H 0.439191 0.798680 0.119360 0.039(15) Uiso 1 1 calc R . . A 1
C25 C 0.5277(5) 0.9327(5) 0.2539(5) 0.0499(14) Uani 1 1 d . . . . .
H25 H 0.560777 0.993241 0.237773 0.060 Uiso 1 1 calc R U . . .
C26 C 0.4433(7) 0.9538(6) 0.3434(5) 0.067(2) Uani 1 1 d . . . . .
H26A H 0.415003 0.891468 0.363496 0.101 Uiso 1 1 calc R U . . .
H26B H 0.379058 1.027694 0.327687 0.101 Uiso 1 1 calc R U . . .
H26C H 0.481907 0.955865 0.396210 0.101 Uiso 1 1 calc R U . . .
C27 C 0.6257(5) 0.8135(7) 0.2792(5) 0.0656(19) Uani 1 1 d . . . . .
H27A H 0.656152 0.808467 0.339473 0.098 Uiso 1 1 calc R U . . .
H27B H 0.686663 0.804054 0.226544 0.098 Uiso 1 1 calc R U . . .
H27C H 0.596482 0.752552 0.287631 0.098 Uiso 1 1 calc R U . . .
C28 C 0.5445(5) 0.9382(5) 0.0226(4) 0.0367(12) Uani 0.82 1 d D U P G 1
H28 H 0.504498 0.917431 -0.019874 0.044 Uiso 0.82 1 calc R U P G 1
C29 C 0.5405(10) 1.0586(6) -0.0244(6) 0.056(2) Uani 0.82 1 d D . P G 1
H29A H 0.560648 1.090921 0.022097 0.083 Uiso 0.82 1 calc R U P G 1
H29B H 0.463302 1.108235 -0.043638 0.083 Uiso 0.82 1 calc R U P G 1
H29C H 0.595053 1.053974 -0.081731 0.083 Uiso 0.82 1 calc R U P G 1
C30 C 0.6650(7) 0.8483(9) 0.0251(8) 0.051(2) Uani 0.82 1 d D . P G 1
H30A H 0.702477 0.850171 -0.040781 0.076 Uiso 0.82 1 calc R U P G 1
H30B H 0.662892 0.771800 0.051094 0.076 Uiso 0.82 1 calc R U P G 1
H30C H 0.707688 0.864692 0.066508 0.076 Uiso 0.82 1 calc R U P G 1
C28B C 0.5552(15) 0.9920(17) 0.0513(11) 0.025(3) Uani 0.18 1 d D U P G 2
H28B H 0.576749 1.047419 0.073991 0.030 Uiso 0.18 1 calc R U P G 2
C29B C 0.488(2) 1.052(3) -0.0376(16) 0.036(7) Uani 0.18 1 d D . P G 2
H29D H 0.420861 1.119004 -0.022735 0.054 Uiso 0.18 1 calc R U P G 2
H29E H 0.536200 1.076314 -0.091217 0.054 Uiso 0.18 1 calc R U P G 2
H29F H 0.462634 0.997770 -0.056198 0.054 Uiso 0.18 1 calc R U P G 2
C30B C 0.660(3) 0.887(3) 0.034(3) 0.048(12) Uani 0.18 1 d D U P G 2
H30D H 0.700642 0.851410 0.093073 0.072 Uiso 0.18 1 calc R U P G 2
H30E H 0.637121 0.830890 0.016108 0.072 Uiso 0.18 1 calc R U P G 2
H30F H 0.710687 0.909434 -0.018912 0.072 Uiso 0.18 1 calc R U P G 2
C31 C 0.3152(4) 1.0675(4) 0.1393(4) 0.0361(10) Uani 1 1 d . . . . .
C32 C 0.3059(5) 1.1730(5) 0.1571(4) 0.0467(12) Uani 1 1 d . . . . .
F32 F 0.4040(3) 1.1853(3) 0.1622(3) 0.0585(9) Uani 1 1 d . . . . .
C33 C 0.2044(6) 1.2637(5) 0.1703(5) 0.0581(16) Uani 1 1 d . . . . .
H33 H 0.203448 1.332941 0.182856 0.070 Uiso 1 1 calc R U . . .
C34 C 0.1034(6) 1.2518(5) 0.1649(6) 0.0585(16) Uani 1 1 d . . . . .
H34 H 0.032123 1.312558 0.175546 0.070 Uiso 1 1 calc R U . . .
C35 C 0.1062(5) 1.1517(4) 0.1442(4) 0.0442(12) Uani 1 1 d . . . . .
H35 H 0.036944 1.144066 0.139527 0.053 Uiso 1 1 calc R U . . .
C36 C 0.2111(4) 1.0618(4) 0.1300(3) 0.0319(9) Uani 1 1 d . . . . .
C37 C 0.2073(3) 0.9577(4) 0.1043(3) 0.0307(9) Uani 1 1 d D . . . .
N37 N 0.2516(3) 0.9404(3) 0.0144(3) 0.0313(8) Uani 1 1 d D . . . .
H37 H 0.283(5) 0.985(3) -0.0245(18) 0.040(15) Uiso 1 1 d D . . . .
O37 O 0.1632(3) 0.8965(3) 0.1610(3) 0.0395(8) Uani 1 1 d . . . . .
C38 C 0.2532(4) 0.8494(4) -0.0303(4) 0.0366(10) Uani 1 1 d D . . . .
H38 H 0.214246 0.802481 0.016165 0.044 Uiso 1 1 calc R U . H 1
C39 C 0.1844(5) 0.9102(5) -0.1217(5) 0.0364(13) Uani 0.82 1 d D . P I 1
H39 H 0.213810 0.969538 -0.160313 0.044 Uiso 0.82 1 calc R U P I 1
C40 C 0.1948(6) 0.8285(6) -0.1868(5) 0.0492(16) Uani 0.82 1 d D . P I 1
H40A H 0.273743 0.797350 -0.214888 0.074 Uiso 0.82 1 calc R U P I 1
H40B H 0.143523 0.870534 -0.238973 0.074 Uiso 0.82 1 calc R U P I 1
H40C H 0.173777 0.765092 -0.148590 0.074 Uiso 0.82 1 calc R U P I 1
C41 C 0.0593(6) 0.9725(6) -0.0868(6) 0.0448(17) Uani 0.82 1 d D U P I 1
H41A H 0.014485 1.014955 -0.143038 0.067 Uiso 0.82 1 calc R U P I 1
H41B H 0.054433 1.026646 -0.046990 0.067 Uiso 0.82 1 calc R U P I 1
H41C H 0.028997 0.915827 -0.048225 0.067 Uiso 0.82 1 calc R U P I 1
C39B C 0.1571(14) 0.872(2) -0.0958(13) 0.027(5) Uani 0.18 1 d D U P I 2
H39B H 0.161085 0.797201 -0.106403 0.032 Uiso 0.18 1 calc R U P I 2
C40B C 0.194(2) 0.938(2) -0.1910(15) 0.034(5) Uani 0.18 1 d D U P I 2
H40D H 0.271700 0.891672 -0.213144 0.051 Uiso 0.18 1 calc R U P I 2
H40E H 0.141667 0.953616 -0.240154 0.051 Uiso 0.18 1 calc R U P I 2
H40F H 0.191086 1.011382 -0.180532 0.051 Uiso 0.18 1 calc R U P I 2
C41B C 0.036(2) 0.941(3) -0.058(3) 0.047(6) Uani 0.18 1 d D U P I 2
H41D H 0.015064 0.897038 0.002690 0.070 Uiso 0.18 1 calc R U P I 2
H41E H 0.031963 1.014638 -0.046639 0.070 Uiso 0.18 1 calc R U P I 2
H41F H -0.017455 0.956873 -0.106261 0.070 Uiso 0.18 1 calc R U P I 2
C42 C 0.3754(4) 0.7712(4) -0.0559(3) 0.0361(10) Uani 1 1 d D . . . .
H42A H 0.375165 0.717166 -0.094558 0.043 Uiso 1 1 calc R U . . .
H42B H 0.417096 0.818334 -0.095611 0.043 Uiso 1 1 calc R U . . .
N42 N 0.4335(3) 0.7057(3) 0.0325(3) 0.0294(8) Uani 1 1 d D . . . .
H42 H 0.3907(13) 0.674(3) 0.071(3) 0.029(13) Uiso 1 1 d D . . . .
C43 C 0.5484(4) 0.6252(4) 0.0212(3) 0.0283(8) Uani 1 1 d D . . . .
C44 C 0.5951(4) 0.5454(4) 0.1027(3) 0.0316(9) Uani 1 1 d . . . . .
H44 H 0.549699 0.544198 0.162515 0.038 Uiso 1 1 calc R U . . .
C45 C 0.7077(4) 0.4672(4) 0.0973(4) 0.0388(11) Uani 1 1 d . . . . .
H45 H 0.738833 0.412281 0.153239 0.047 Uiso 1 1 calc R U . . .
C46 C 0.7747(4) 0.4692(5) 0.0105(4) 0.0413(11) Uani 1 1 d . . . . .
H46 H 0.851968 0.416305 0.006704 0.050 Uiso 1 1 calc R U . . .
C47 C 0.7283(5) 0.5485(5) -0.0705(4) 0.0422(11) Uani 1 1 d . . . . .
H47 H 0.774085 0.549406 -0.130156 0.051 Uiso 1 1 calc R U . . .
C48 C 0.6159(4) 0.6271(4) -0.0664(3) 0.0358(10) Uani 1 1 d . . . . .
H48 H 0.585132 0.681619 -0.122579 0.043 Uiso 1 1 calc R U . . .
B51 B 0.7488(4) 0.2628(4) 0.7329(3) 0.0257(9) Uani 1 1 d D . . . .
C51 C 0.7262(6) 0.1456(3) 0.7231(4) 0.0265(11) Uani 0.81 1 d DG . P J 1
C52 C 0.6169(5) 0.1595(3) 0.7080(6) 0.0299(9) Uani 0.81 1 d G . P J 1
H52 H 0.559376 0.234789 0.693987 0.036 Uiso 0.81 1 calc R U P J 1
C53 C 0.5918(3) 0.0634(5) 0.7133(7) 0.0316(11) Uani 0.81 1 d G . P J 1
C54 C 0.6760(3) -0.0467(4) 0.7338(5) 0.0332(13) Uani 0.81 1 d G . P J 1
H54 H 0.658776 -0.112387 0.737480 0.040 Uiso 0.81 1 calc R U P J 1
C55 C 0.7853(3) -0.0607(3) 0.7489(3) 0.0331(12) Uani 0.81 1 d G . P J 1
C56 C 0.8104(4) 0.0355(4) 0.7435(3) 0.0289(12) Uani 0.81 1 d G . P J 1
H56 H 0.885128 0.025910 0.753827 0.035 Uiso 0.81 1 calc R U P J 1
C51B C 0.729(3) 0.1527(15) 0.709(2) 0.0265(11) Uani 0.19 1 d DG . P J 2
C52B C 0.621(2) 0.1506(18) 0.709(3) 0.0299(9) Uani 0.19 1 d G . P J 2
H52B H 0.555384 0.220170 0.706097 0.036 Uiso 0.19 1 calc R U P J 2
C53B C 0.6111(16) 0.047(2) 0.713(3) 0.0316(11) Uani 0.19 1 d G . P J 2
C54B C 0.7078(19) -0.0549(17) 0.717(2) 0.0332(13) Uani 0.19 1 d G . P J 2
H54B H 0.700690 -0.125839 0.720205 0.040 Uiso 0.19 1 calc R U P J 2
C55B C 0.8149(16) -0.0528(15) 0.7177(12) 0.0331(12) Uani 0.19 1 d G . P J 2
C56B C 0.825(2) 0.051(2) 0.7136(15) 0.0289(12) Uani 0.19 1 d G . P J 2
H56B H 0.898546 0.052384 0.713832 0.035 Uiso 0.19 1 calc R U P J 2
C57 C 0.4786(5) 0.0689(5) 0.7050(4) 0.0461(12) Uani 1 1 d . . . . .
C58 C 0.8781(6) -0.1768(6) 0.7709(5) 0.052(2) Uani 0.81 1 d D . P J 1
F51 F 0.9199(5) -0.1965(4) 0.8547(5) 0.0833(18) Uani 0.81 1 d D U P J 1
F52 F 0.9669(5) -0.1880(5) 0.7060(6) 0.101(3) Uani 0.81 1 d D U P J 1
F53 F 0.8455(5) -0.2628(5) 0.7751(6) 0.0719(18) Uani 0.81 1 d D U P J 1
C58B C 0.9008(18) -0.166(2) 0.7223(15) 0.048(8) Uani 0.19 1 d D U P J 2
F51B F 0.984(2) -0.1826(18) 0.775(2) 0.080(5) Uani 0.19 1 d D U P J 2
F52B F 0.955(2) -0.175(2) 0.6337(16) 0.096(6) Uani 0.19 1 d D U P J 2
F53B F 0.883(3) -0.263(3) 0.748(2) 0.080(6) Uani 0.19 1 d D U P J 2
F54 F 0.4463(4) -0.0037(5) 0.7757(4) 0.0976(19) Uani 1 1 d . . . . .
F55 F 0.4710(3) 0.0419(4) 0.6223(3) 0.0675(11) Uani 1 1 d . . . . .
F56 F 0.3992(3) 0.1733(4) 0.7080(4) 0.0707(12) Uani 1 1 d . . . . .
C59 C 0.6901(3) 0.2797(3) 0.8420(3) 0.0249(8) Uani 1 1 d . . . . .
C60 C 0.5754(4) 0.3513(4) 0.8582(3) 0.0271(8) Uani 1 1 d . . . . .
H60 H 0.532739 0.395872 0.803806 0.033 Uiso 1 1 calc R U . . .
C61 C 0.5218(4) 0.3597(4) 0.9502(3) 0.0277(8) Uani 1 1 d . . . . .
C62 C 0.5802(4) 0.2956(4) 1.0318(3) 0.0288(8) Uani 1 1 d . . . . .
H62 H 0.544035 0.302311 1.095177 0.035 Uiso 1 1 calc R U . . .
C63 C 0.6932(4) 0.2217(4) 1.0180(3) 0.0292(8) Uani 1 1 d . . . . .
C64 C 0.7468(3) 0.2139(4) 0.9252(3) 0.0259(8) Uani 1 1 d . . . . .
H64 H 0.824204 0.162276 0.918076 0.031 Uiso 1 1 calc R U . . .
C65 C 0.3971(4) 0.4347(4) 0.9623(3) 0.0336(9) Uani 1 1 d . . . . .
C66 C 0.7596(4) 0.1485(4) 1.1031(3) 0.0358(10) Uani 1 1 d D . . . .
F59 F 0.8541(4) 0.1635(5) 1.1024(3) 0.0655(14) Uani 0.82 1 d D U P K 1
F60 F 0.7910(6) 0.0377(4) 1.1037(4) 0.0840(19) Uani 0.82 1 d D U P K 1
F61 F 0.7027(4) 0.1689(6) 1.1862(3) 0.090(2) Uani 0.82 1 d D U P K 1
F59B F 0.8535(14) 0.0537(15) 1.0891(13) 0.067(5) Uani 0.18 1 d D U P K 2
F60B F 0.7002(15) 0.1043(16) 1.1746(13) 0.067(4) Uani 0.18 1 d D U P K 2
F61B F 0.8037(17) 0.1994(16) 1.1482(14) 0.078(5) Uani 0.18 1 d D U P K 2
F62 F 0.3710(3) 0.4838(3) 1.0395(2) 0.0498(8) Uani 1 1 d . . . . .
F63 F 0.3303(3) 0.3772(3) 0.9710(3) 0.0565(9) Uani 1 1 d . . . . .
F64 F 0.3631(3) 0.5226(3) 0.8872(2) 0.0560(9) Uani 1 1 d . . . . .
C67 C 0.6907(3) 0.3792(4) 0.6521(3) 0.0257(8) Uani 1 1 d . . . . .
C68 C 0.6793(4) 0.3760(4) 0.5571(3) 0.0324(9) Uani 1 1 d . . . . .
H68 H 0.699656 0.303455 0.539534 0.039 Uiso 1 1 calc R U . . .
C69 C 0.6389(5) 0.4766(4) 0.4875(3) 0.0384(11) Uani 1 1 d . . . . .
C70 C 0.6081(5) 0.5845(4) 0.5106(3) 0.0393(11) Uani 1 1 d . . . . .
H70 H 0.580225 0.653007 0.463320 0.047 Uiso 1 1 calc R U . . .
C71 C 0.6190(4) 0.5892(4) 0.6037(3) 0.0336(9) Uani 1 1 d D . . . .
C72 C 0.6600(4) 0.4887(4) 0.6728(3) 0.0284(8) Uani 1 1 d . . . . .
H72 H 0.667292 0.494734 0.736300 0.034 Uiso 1 1 calc R U . . .
F67 F 0.6345(6) 0.3712(4) 0.3757(3) 0.0894(17) Uani 1 1 d . . . . .
F68 F 0.7104(5) 0.4963(5) 0.3253(3) 0.0883(15) Uani 1 1 d . . . . .
F69 F 0.5307(5) 0.5517(4) 0.3506(3) 0.0794(13) Uani 1 1 d . . . . .
F70 F 0.5697(6) 0.7898(4) 0.5597(4) 0.0721(17) Uani 0.82 1 d D U P L 1
F71 F 0.6602(4) 0.7043(5) 0.6865(4) 0.0510(12) Uani 0.82 1 d D U P L 1
F72 F 0.4872(4) 0.7295(4) 0.6913(4) 0.0727(15) Uani 0.82 1 d D U P L 1
F70B F 0.6288(18) 0.7725(19) 0.5498(14) 0.046(4) Uani 0.18 1 d D U P M 2
F71B F 0.613(2) 0.707(3) 0.6981(15) 0.066(6) Uani 0.18 1 d D U P M 2
F72B F 0.4739(15) 0.765(2) 0.614(2) 0.083(5) Uani 0.18 1 d D U P M 2
C73 C 0.6299(7) 0.4714(6) 0.3864(4) 0.0579(17) Uani 1 1 d . . . . .
C74 C 0.5846(5) 0.7024(5) 0.6345(4) 0.0394(13) Uani 0.82 1 d D . P L 1
C74B C 0.5832(17) 0.7117(13) 0.6146(16) 0.0394(13) Uani 0.18 1 d D . P M 2
C75 C 0.8878(2) 0.2368(4) 0.7222(3) 0.0255(10) Uani 0.75 1 d DG U P J 1
C76 C 0.9569(3) 0.1763(3) 0.6513(3) 0.0238(12) Uani 0.75 1 d DG U P J 1
H76 H 0.924271 0.152466 0.609625 0.029 Uiso 0.75 1 calc R U P J 1
C77 C 1.0737(3) 0.1508(3) 0.6415(2) 0.0260(11) Uani 0.75 1 d DG U P J 1
C78 C 1.1214(3) 0.1857(3) 0.7025(3) 0.0274(12) Uani 0.75 1 d DG U P J 1
H78 H 1.201184 0.168248 0.695718 0.033 Uiso 0.75 1 calc R U P J 1
C79 C 1.0523(4) 0.2461(3) 0.7734(3) 0.0311(10) Uani 0.75 1 d G U P J 1
C80 C 0.9355(4) 0.2717(4) 0.7832(3) 0.0281(13) Uani 0.75 1 d G U P J 1
H80 H 0.888226 0.312970 0.831702 0.034 Uiso 0.75 1 calc R U P J 1
C81 C 1.1468(5) 0.0877(5) 0.5645(4) 0.0386(14) Uani 0.75 1 d D U P J 1
C82 C 1.1044(7) 0.2821(6) 0.8391(6) 0.0394(15) Uani 0.75 1 d D U P J 1
F75 F 1.1157(4) 0.0034(4) 0.5559(4) 0.0540(12) Uani 0.75 1 d D . P J 1
F76 F 1.1380(4) 0.1547(5) 0.4763(3) 0.0581(13) Uani 0.75 1 d D . P J 1
F77 F 1.2558(3) 0.0392(4) 0.5786(3) 0.0477(10) Uani 0.75 1 d D U P J 1
F78 F 1.2008(5) 0.1974(6) 0.8701(5) 0.0882(19) Uani 0.75 1 d D U P J 1
F79 F 1.0443(6) 0.2912(8) 0.9226(5) 0.095(2) Uani 0.75 1 d D U P J 1
F80 F 1.1383(10) 0.3641(7) 0.7993(5) 0.119(3) Uani 0.75 1 d D U P J 1
C75B C 0.8871(8) 0.2529(15) 0.7095(11) 0.0255(10) Uani 0.25 1 d DG U P J 2
C76B C 0.9530(8) 0.2140(11) 0.6277(9) 0.025(3) Uani 0.25 1 d DG U P J 2
H76B H 0.920632 0.194688 0.582560 0.030 Uiso 0.25 1 calc R U P J 2
C77B C 1.0663(7) 0.2032(9) 0.6120(7) 0.034(3) Uani 0.25 1 d DG U P J 2
C78B C 1.1137(8) 0.2314(9) 0.6781(8) 0.032(2) Uani 0.25 1 d DG U P J 2
H78B H 1.191096 0.223981 0.667353 0.039 Uiso 0.25 1 calc R U P J 2
C79B C 1.0478(12) 0.2703(9) 0.7599(7) 0.0311(10) Uani 0.25 1 d G U P J 2
C80B C 0.9345(11) 0.2811(13) 0.7756(9) 0.023(3) Uani 0.25 1 d G U P J 2
H80B H 0.889488 0.307788 0.831467 0.028 Uiso 0.25 1 calc R U P J 2
C81B C 1.1370(11) 0.1613(13) 0.5238(10) 0.042(3) Uani 0.25 1 d D U P J 2
C82B C 1.0944(14) 0.3000(13) 0.8336(15) 0.039(3) Uani 0.25 1 d D U P J 2
F75B F 1.165(2) 0.0504(15) 0.540(2) 0.125(11) Uani 0.25 1 d D U P J 2
F76B F 1.0808(16) 0.204(2) 0.4452(13) 0.103(7) Uani 0.25 1 d D U P J 2
F77B F 1.2318(11) 0.1802(16) 0.4993(13) 0.078(4) Uani 0.25 1 d D U P J 2
F78B F 1.2012(9) 0.2903(13) 0.8107(10) 0.047(2) Uani 0.25 1 d D U P J 2
F79B F 1.1017(16) 0.2299(12) 0.9224(10) 0.068(4) Uani 0.25 1 d D U P J 2
F80B F 1.0348(8) 0.4023(7) 0.8504(7) 0.0281(19) Uani 0.25 1 d D U P J 2

loop_
_atom_site_aniso_label
_atom_site_aniso_U_11
_atom_site_aniso_U_22
_atom_site_aniso_U_33
_atom_site_aniso_U_23
_atom_site_aniso_U_13
_atom_site_aniso_U_12
Na1 0.059(4) 0.043(3) 0.0319(11) -0.0082(18) 0.000(2) -0.029(2)
Si1 0.0286(7) 0.0336(8) 0.0316(7) -0.0055(6) 0.0021(6) -0.0045(6)
C1 0.049(4) 0.044(3) 0.032(3) -0.006(3) -0.010(3) 0.000(3)
O1 0.031(2) 0.036(2) 0.042(2) -0.0169(19) -0.0028(18) -0.0060(18)
C2 0.036(3) 0.079(5) 0.062(5) -0.035(4) -0.015(3) 0.003(3)
C3 0.061(4) 0.061(4) 0.034(3) -0.012(3) -0.007(3) 0.000(3)
C4 0.038(3) 0.041(3) 0.046(4) -0.003(3) 0.010(3) -0.010(3)
C5 0.041(4) 0.064(5) 0.060(4) -0.006(3) 0.008(3) -0.026(3)
C6 0.046(4) 0.072(5) 0.085(6) -0.027(5) 0.027(4) -0.017(4)
C7 0.029(3) 0.032(3) 0.035(3) -0.004(2) -0.001(2) -0.013(2)
C8 0.037(3) 0.037(3) 0.036(3) -0.001(2) 0.001(2) -0.008(2)
C9 0.043(3) 0.031(3) 0.031(3) -0.005(2) -0.006(2) 0.001(2)
C10 0.041(3) 0.037(3) 0.028(3) -0.007(2) -0.002(2) 0.000(2)
C11 0.038(3) 0.031(3) 0.031(2) -0.0056(19) 0.0022(19) -0.013(2)
C12 0.027(2) 0.033(2) 0.035(2) -0.0066(18) -0.0061(17) -0.0089(17)
F8 0.061(3) 0.039(2) 0.043(2) 0.0057(16) 0.0134(18) -0.0049(18)
O3 0.064(3) 0.077(4) 0.040(2) -0.020(2) 0.006(2) -0.045(3)
Na1B 0.060(5) 0.043(4) 0.030(3) -0.009(3) 0.001(4) -0.028(4)
Si1B 0.065(4) 0.041(3) 0.033(3) -0.003(3) -0.001(3) -0.010(3)
C1B 0.052(6) 0.047(5) 0.035(5) -0.007(5) -0.012(5) 0.000(5)
C2B 0.23(8) 0.09(4) 0.07(3) 0.01(3) -0.08(4) -0.08(5)
C3B 0.071(9) 0.070(9) 0.044(8) -0.009(8) -0.008(8) -0.008(9)
O1B 0.052(12) 0.044(11) 0.031(9) 0.000(8) 0.007(8) -0.027(10)
O3B 0.071(8) 0.085(8) 0.050(8) -0.028(7) 0.005(7) -0.038(7)
C4B 0.041(5) 0.044(5) 0.046(6) -0.004(5) 0.014(5) -0.009(5)
C5B 0.050(9) 0.065(9) 0.057(9) -0.004(9) 0.018(8) -0.028(8)
C6B 0.058(9) 0.074(10) 0.088(10) -0.028(9) 0.023(9) -0.014(9)
C7B 0.029(3) 0.032(3) 0.035(3) -0.004(2) -0.001(2) -0.013(2)
C8B 0.037(3) 0.037(3) 0.036(3) -0.001(2) 0.001(2) -0.008(2)
C9B 0.043(3) 0.031(3) 0.031(3) -0.005(2) -0.006(2) 0.001(2)
C10B 0.041(3) 0.037(3) 0.028(3) -0.007(2) -0.002(2) 0.000(2)
C11B 0.038(3) 0.031(3) 0.031(2) -0.0056(19) 0.0022(19) -0.013(2)
C12B 0.027(2) 0.033(2) 0.035(2) -0.0066(18) -0.0061(17) -0.0089(17)
F8B 0.088(8) 0.056(7) 0.049(7) 0.009(7) 0.002(7) -0.004(7)
C13 0.029(2) 0.026(2) 0.029(2) -0.0093(16) -0.0007(16) -0.0081(17)
N13 0.0256(17) 0.0263(17) 0.0302(18) -0.0021(14) -0.0033(14) -0.0098(14)
O13 0.0303(16) 0.0320(16) 0.0394(17) -0.0065(13) 0.0023(13) -0.0136(13)
C14 0.028(2) 0.027(2) 0.030(2) -0.0038(16) -0.0033(16) -0.0056(17)
C15 0.036(2) 0.034(2) 0.040(2) -0.0093(19) -0.014(2) -0.0030(19)
C16 0.044(3) 0.040(3) 0.035(2) -0.010(2) -0.010(2) -0.001(2)
C17 0.034(2) 0.051(3) 0.061(3) -0.026(3) -0.009(2) -0.012(2)
C18 0.026(2) 0.025(2) 0.039(2) -0.0060(17) -0.0049(17) -0.0053(16)
N18 0.0301(19) 0.0314(19) 0.043(2) -0.0136(17) 0.0032(16) -0.0126(16)
C19 0.035(2) 0.032(2) 0.037(2) -0.0094(18) -0.0017(19) -0.0099(19)
C20 0.040(3) 0.044(3) 0.059(3) -0.020(2) 0.010(2) -0.020(2)
C21 0.049(3) 0.059(4) 0.065(4) -0.033(3) 0.017(3) -0.025(3)
C22 0.058(4) 0.051(3) 0.057(3) -0.028(3) 0.006(3) -0.016(3)
C23 0.070(4) 0.043(3) 0.054(3) -0.021(3) 0.011(3) -0.026(3)
C24 0.055(3) 0.043(3) 0.056(3) -0.019(2) 0.013(3) -0.026(3)
Si2 0.0261(6) 0.0373(7) 0.0377(7) 0.0125(5) -0.0058(5) -0.0127(5)
O2 0.0345(16) 0.0313(16) 0.0219(14) -0.0026(12) -0.0038(12) -0.0048(13)
C25 0.049(3) 0.046(3) 0.062(3) 0.011(3) -0.027(3) -0.028(3)
C26 0.083(5) 0.050(3) 0.070(4) -0.015(3) -0.041(4) -0.011(3)
C27 0.037(3) 0.075(4) 0.064(4) 0.017(3) -0.020(3) -0.012(3)
C28 0.040(3) 0.038(3) 0.031(3) -0.001(2) 0.000(2) -0.018(2)
C29 0.084(7) 0.041(4) 0.042(4) -0.007(3) 0.016(4) -0.032(4)
C30 0.043(4) 0.066(6) 0.049(4) -0.019(4) 0.013(3) -0.028(4)
C28B 0.035(5) 0.030(5) 0.024(5) -0.007(4) -0.006(4) -0.023(4)
C29B 0.036(14) 0.060(19) 0.021(12) 0.004(11) -0.004(10) -0.033(14)
C30B 0.046(15) 0.050(16) 0.041(15) 0.007(11) 0.009(10) -0.025(12)
C31 0.035(2) 0.029(2) 0.041(2) 0.0057(18) -0.0099(19) -0.0131(18)
C32 0.054(3) 0.034(3) 0.055(3) 0.005(2) -0.018(3) -0.023(2)
F32 0.063(2) 0.0478(18) 0.077(2) 0.0025(17) -0.0205(18) -0.0355(17)
C33 0.066(4) 0.030(2) 0.083(5) -0.013(3) -0.023(3) -0.016(3)
C34 0.051(3) 0.033(3) 0.084(5) -0.021(3) -0.014(3) 0.001(2)
C35 0.035(2) 0.033(2) 0.062(3) -0.015(2) -0.008(2) -0.006(2)
C36 0.031(2) 0.026(2) 0.034(2) -0.0009(17) -0.0048(17) -0.0087(17)
C37 0.0204(19) 0.030(2) 0.037(2) -0.0005(17) -0.0035(16) -0.0070(16)
N37 0.0307(18) 0.0299(18) 0.0291(18) 0.0008(15) -0.0051(14) -0.0100(15)
O37 0.0377(18) 0.0362(17) 0.0456(19) -0.0065(15) 0.0058(15) -0.0195(15)
C38 0.037(2) 0.033(2) 0.036(2) -0.0059(18) -0.0116(19) -0.0056(19)
C39 0.038(3) 0.031(3) 0.036(4) 0.002(2) -0.014(3) -0.008(3)
C40 0.045(4) 0.059(4) 0.033(3) -0.003(3) -0.012(3) -0.010(3)
C41 0.040(4) 0.038(4) 0.052(5) -0.004(3) -0.021(3) -0.006(3)
C39B 0.033(10) 0.026(10) 0.023(9) 0.004(8) 0.001(8) -0.020(8)
C40B 0.036(10) 0.045(11) 0.017(9) 0.006(8) -0.013(8) -0.014(8)
C41B 0.037(9) 0.038(9) 0.055(10) -0.001(8) -0.014(8) -0.004(8)
C42 0.037(2) 0.034(2) 0.027(2) -0.0018(17) -0.0066(18) -0.0040(19)
N42 0.0268(18) 0.0306(18) 0.0240(17) -0.0013(14) -0.0023(14) -0.0062(15)
C43 0.031(2) 0.026(2) 0.028(2) -0.0086(16) -0.0025(16) -0.0082(17)
C44 0.032(2) 0.034(2) 0.026(2) -0.0078(17) -0.0025(16) -0.0092(18)
C45 0.040(3) 0.036(2) 0.036(2) -0.010(2) -0.014(2) -0.004(2)
C46 0.028(2) 0.046(3) 0.048(3) -0.027(2) -0.005(2) -0.002(2)
C47 0.038(3) 0.047(3) 0.042(3) -0.021(2) 0.009(2) -0.015(2)
C48 0.044(3) 0.030(2) 0.029(2) -0.0071(17) 0.0006(19) -0.009(2)
B51 0.023(2) 0.027(2) 0.022(2) -0.0051(17) -0.0009(16) -0.0060(17)
C51 0.029(2) 0.028(2) 0.018(3) -0.0029(17) -0.0017(19) -0.0073(17)
C52 0.031(2) 0.026(2) 0.028(2) 0.0000(18) -0.0015(17) -0.0093(18)
C53 0.032(3) 0.028(3) 0.033(2) -0.002(2) -0.004(3) -0.011(2)
C54 0.028(3) 0.031(2) 0.039(3) -0.011(2) 0.004(3) -0.011(3)
C55 0.027(3) 0.028(2) 0.038(3) -0.008(2) 0.004(2) -0.006(2)
C56 0.031(3) 0.027(3) 0.025(3) -0.002(2) -0.004(2) -0.0089(19)
C51B 0.029(2) 0.028(2) 0.018(3) -0.0029(17) -0.0017(19) -0.0073(17)
C52B 0.031(2) 0.026(2) 0.028(2) 0.0000(18) -0.0015(17) -0.0093(18)
C53B 0.032(3) 0.028(3) 0.033(2) -0.002(2) -0.004(3) -0.011(2)
C54B 0.028(3) 0.031(2) 0.039(3) -0.011(2) 0.004(3) -0.011(3)
C55B 0.027(3) 0.028(2) 0.038(3) -0.008(2) 0.004(2) -0.006(2)
C56B 0.031(3) 0.027(3) 0.025(3) -0.002(2) -0.004(2) -0.0089(19)
C57 0.044(3) 0.044(3) 0.052(3) 0.005(2) -0.010(2) -0.023(2)
C58 0.042(4) 0.028(3) 0.078(6) -0.006(4) -0.001(4) -0.008(3)
F51 0.066(3) 0.040(2) 0.131(5) 0.005(3) -0.055(4) -0.002(2)
F52 0.066(4) 0.049(3) 0.143(6) -0.011(4) 0.037(5) 0.002(3)
F53 0.059(4) 0.027(2) 0.125(5) -0.011(3) -0.011(3) -0.012(3)
C58B 0.048(14) 0.042(13) 0.054(13) -0.029(11) -0.011(11) -0.003(10)
F51B 0.064(8) 0.037(7) 0.122(10) -0.007(8) -0.055(8) 0.011(7)
F52B 0.074(7) 0.057(7) 0.122(9) -0.017(8) 0.018(8) -0.002(6)
F53B 0.065(10) 0.029(7) 0.131(10) -0.016(8) -0.015(9) 0.000(8)
F54 0.071(3) 0.107(4) 0.110(4) 0.050(3) -0.022(3) -0.064(3)
F55 0.061(2) 0.067(2) 0.086(3) -0.011(2) -0.031(2) -0.0292(19)
F56 0.0313(17) 0.065(2) 0.118(4) -0.024(2) -0.0064(19) -0.0175(16)
C59 0.0236(18) 0.0245(19) 0.0247(18) -0.0039(15) -0.0029(15) -0.0073(15)
C60 0.0264(19) 0.027(2) 0.0242(19) -0.0018(15) -0.0056(15) -0.0075(16)
C61 0.0235(19) 0.0227(18) 0.030(2) -0.0060(15) -0.0002(15) -0.0026(15)
C62 0.0246(19) 0.034(2) 0.0241(19) -0.0093(16) 0.0011(15) -0.0069(17)
C63 0.0226(19) 0.035(2) 0.0243(19) -0.0021(16) -0.0022(15) -0.0077(17)
C64 0.0203(18) 0.029(2) 0.0232(19) -0.0031(15) 0.0007(14) -0.0058(15)
C65 0.028(2) 0.035(2) 0.032(2) -0.0077(18) -0.0031(17) -0.0049(18)
C66 0.026(2) 0.047(3) 0.025(2) -0.0001(19) -0.0025(16) -0.0083(19)
F59 0.041(2) 0.101(4) 0.050(3) 0.025(2) -0.028(2) -0.035(2)
F60 0.125(5) 0.039(2) 0.082(4) 0.025(2) -0.065(4) -0.023(3)
F61 0.040(2) 0.148(5) 0.0201(18) 0.005(3) -0.0053(16) 0.016(3)
F59B 0.043(7) 0.094(9) 0.028(6) 0.014(7) -0.010(6) -0.004(7)
F60B 0.088(9) 0.047(7) 0.071(8) 0.042(6) -0.045(7) -0.047(6)
F61B 0.049(7) 0.124(9) 0.030(7) 0.006(7) -0.017(6) -0.008(8)
F62 0.0328(15) 0.0585(19) 0.0477(17) -0.0300(15) -0.0020(12) 0.0033(13)
F63 0.0245(14) 0.0476(18) 0.095(3) -0.0244(18) -0.0001(15) -0.0075(13)
F64 0.0383(16) 0.0498(18) 0.0443(17) 0.0023(14) -0.0024(13) 0.0122(14)
C67 0.0249(19) 0.028(2) 0.0222(18) -0.0023(15) -0.0031(15) -0.0096(16)
C68 0.045(3) 0.034(2) 0.0244(19) -0.0041(17) -0.0060(17) -0.020(2)
C69 0.060(3) 0.039(2) 0.022(2) 0.0003(18) -0.010(2) -0.025(2)
C70 0.059(3) 0.035(2) 0.028(2) 0.0048(18) -0.012(2) -0.025(2)
C71 0.042(2) 0.027(2) 0.031(2) -0.0004(17) -0.0092(18) -0.0121(19)
C72 0.035(2) 0.030(2) 0.0183(17) -0.0031(15) -0.0037(15) -0.0106(17)
F67 0.188(5) 0.067(2) 0.0397(19) -0.0031(17) -0.041(3) -0.067(3)
F68 0.128(4) 0.132(4) 0.0295(17) -0.021(2) 0.012(2) -0.078(4)
F69 0.119(4) 0.084(3) 0.044(2) 0.0056(19) -0.043(2) -0.043(3)
F70 0.123(5) 0.037(2) 0.045(2) 0.0022(18) -0.016(3) -0.022(3)
F71 0.062(3) 0.039(2) 0.060(3) -0.0206(19) -0.011(2) -0.019(3)
F72 0.062(3) 0.053(3) 0.098(4) -0.040(3) 0.013(3) -0.010(2)
F70B 0.068(7) 0.029(5) 0.044(6) 0.001(4) -0.002(5) -0.029(5)
F71B 0.084(10) 0.039(7) 0.064(8) -0.013(7) -0.012(8) -0.010(9)
F72B 0.069(8) 0.058(8) 0.117(9) -0.048(8) -0.001(8) -0.005(7)
C73 0.102(5) 0.053(3) 0.032(3) 0.002(2) -0.020(3) -0.043(4)
C74 0.063(3) 0.027(2) 0.023(3) -0.001(2) -0.009(2) -0.012(2)
C74B 0.063(3) 0.027(2) 0.023(3) -0.001(2) -0.009(2) -0.012(2)
C75 0.0239(17) 0.028(2) 0.020(2) -0.0003(16) -0.0045(14) -0.0064(15)
C76 0.026(2) 0.023(3) 0.018(3) 0.000(2) -0.0032(19) -0.007(2)
C77 0.028(3) 0.025(3) 0.021(3) -0.001(2) 0.002(2) -0.010(2)
C78 0.024(2) 0.027(3) 0.024(3) 0.003(2) -0.003(2) -0.008(2)
C79 0.029(2) 0.033(2) 0.026(2) -0.0022(19) -0.0054(17) -0.0072(19)
C80 0.027(2) 0.031(2) 0.021(2) -0.005(2) 0.0035(19) -0.008(2)
C81 0.036(3) 0.045(4) 0.040(4) -0.019(3) 0.003(3) -0.016(3)
C82 0.032(3) 0.051(4) 0.038(3) -0.015(3) 0.000(2) -0.016(3)
F75 0.040(2) 0.065(3) 0.074(3) -0.051(3) 0.016(2) -0.023(2)
F76 0.059(3) 0.074(3) 0.023(2) -0.016(2) 0.013(2) -0.010(3)
F77 0.0246(18) 0.059(3) 0.060(3) -0.036(2) 0.0090(17) -0.0079(17)
F78 0.078(4) 0.093(4) 0.098(4) -0.034(3) -0.049(3) -0.012(3)
F79 0.073(4) 0.162(6) 0.069(3) -0.066(4) 0.004(3) -0.041(4)
F80 0.207(7) 0.096(4) 0.095(4) 0.007(3) -0.072(4) -0.092(5)
C75B 0.0239(17) 0.028(2) 0.020(2) -0.0003(16) -0.0045(14) -0.0064(15)
C76B 0.027(4) 0.023(6) 0.020(5) 0.000(5) -0.002(4) -0.008(4)
C77B 0.032(4) 0.034(5) 0.027(5) -0.003(4) 0.004(4) -0.007(5)
C78B 0.027(3) 0.031(5) 0.027(4) 0.003(4) -0.001(3) -0.005(4)
C79B 0.029(2) 0.033(2) 0.026(2) -0.0022(19) -0.0054(17) -0.0072(19)
C80B 0.024(4) 0.026(4) 0.014(4) -0.002(4) 0.004(4) -0.009(4)
C81B 0.036(5) 0.050(5) 0.042(5) -0.019(5) 0.004(5) -0.014(5)
C82B 0.031(4) 0.051(5) 0.039(4) -0.016(4) 0.000(4) -0.016(4)
F75B 0.127(13) 0.121(13) 0.121(13) -0.026(7) 0.005(7) -0.045(8)
F76B 0.105(13) 0.126(14) 0.068(10) -0.041(10) 0.010(9) -0.027(10)
F77B 0.052(6) 0.096(7) 0.077(6) -0.036(6) 0.017(5) -0.019(5)
F78B 0.036(4) 0.063(4) 0.053(4) -0.029(3) -0.006(3) -0.019(3)
F79B 0.089(8) 0.086(8) 0.047(5) -0.025(6) -0.025(6) -0.039(6)
F80B 0.027(3) 0.030(3) 0.037(3) -0.022(2) -0.010(2) -0.009(2)

loop_
_atom_type_symbol
_atom_type_description
_atom_type_scat_dispersion_real
_atom_type_scat_dispersion_imag
_atom_type_scat_source
C C 0.0033 0.0016 'International Tables Vol C Tables 4.2.6.8 and 6.1.1.4'
H H 0.0000 0.0000 'International Tables Vol C Tables 4.2.6.8 and 6.1.1.4'
N N 0.0061 0.0033 'International Tables Vol C Tables 4.2.6.8 and 6.1.1.4'
O O 0.0106 0.0060 'International Tables Vol C Tables 4.2.6.8 and 6.1.1.4'
F F 0.0171 0.0103 'International Tables Vol C Tables 4.2.6.8 and 6.1.1.4'
Si Si 0.0817 0.0704 'International Tables Vol C Tables 4.2.6.8 and 6.1.1.4'
B B 0.0013 0.0007 'International Tables Vol C Tables 4.2.6.8 and 6.1.1.4'
Na Na 0.0362 0.0249 'International Tables Vol C Tables 4.2.6.8 and 6.1.1.4'

loop_
_geom_angle_atom_site_label_1
_geom_angle_atom_site_label_2
_geom_angle_atom_site_label_3
_geom_angle
_geom_angle_site_symmetry_1
_geom_angle_site_symmetry_3
_geom_angle_publ_flag
O3 Na1 O13 126.7(5) . . ?
O3 Na1 O2 128.8(4) . . ?
O13 Na1 O2 103.8(3) . . ?
O3 Na1 O37 110.0(3) . . ?
O13 Na1 O37 79.9(2) . . ?
O2 Na1 O37 84.6(3) . . ?
O3 Na1 C37 118.1(3) . . ?
O13 Na1 C37 91.2(3) . . ?
O2 Na1 C37 62.8(2) . . ?
O37 Na1 C37 22.53(14) . . ?
O3 Na1 C13 107.1(4) . . ?
O13 Na1 C13 19.61(15) . . ?
O2 Na1 C13 122.8(2) . . ?
O37 Na1 C13 87.3(2) . . ?
C37 Na1 C13 103.8(2) . . ?
O1 Si1 C4 115.7(3) . . ?
O1 Si1 C1 104.6(3) . . ?
C4 Si1 C1 112.6(3) . . ?
O1 Si1 C7 108.0(2) . . ?
C4 Si1 C7 108.9(2) . . ?
C1 Si1 C7 106.5(2) . . ?
C3 C1 C2 109.8(7) . . ?
C3 C1 Si1 112.5(4) . . ?
C2 C1 Si1 111.4(4) . . ?
C3 C1 H1 107.7 . . ?
C2 C1 H1 107.7 . . ?
Si1 C1 H1 107.7 . . ?
Si1 O1 H1A 118(8) . . ?
C1 C2 H2A 109.5 . . ?
C1 C2 H2B 109.5 . . ?
H2A C2 H2B 109.5 . . ?
C1 C2 H2C 109.5 . . ?
H2A C2 H2C 109.5 . . ?
H2B C2 H2C 109.5 . . ?
C1 C3 H3A 109.5 . . ?
C1 C3 H3B 109.5 . . ?
H3A C3 H3B 109.5 . . ?
C1 C3 H3C 109.5 . . ?
H3A C3 H3C 109.5 . . ?
H3B C3 H3C 109.5 . . ?
C6 C4 C5 111.0(7) . . ?
C6 C4 Si1 114.2(5) . . ?
C5 C4 Si1 113.2(5) . . ?
C6 C4 H4 105.9 . . ?
C5 C4 H4 105.9 . . ?
Si1 C4 H4 105.9 . . ?
C4 C5 H5A 109.5 . . ?
C4 C5 H5B 109.5 . . ?
H5A C5 H5B 109.5 . . ?
C4 C5 H5C 109.5 . . ?
H5A C5 H5C 109.5 . . ?
H5B C5 H5C 109.5 . . ?
C4 C6 H6A 109.5 . . ?
C4 C6 H6B 109.5 . . ?
H6A C6 H6B 109.5 . . ?
C4 C6 H6C 109.5 . . ?
H6A C6 H6C 109.5 . . ?
H6B C6 H6C 109.5 . . ?
C8 C7 C12 120.0 . . ?
C8 C7 Si1 113.1(2) . . ?
C12 C7 Si1 123.9(2) . . ?
F8 C8 C7 121.0(3) . . ?
F8 C8 C9 119.0(3) . . ?
C7 C8 C9 120.0 . . ?
C10 C9 C8 120.0 . . ?
C10 C9 H9 120.0 . . ?
C8 C9 H9 120.0 . . ?
C11 C10 C9 120.0 . . ?
C11 C10 H10 120.0 . . ?
C9 C10 H10 120.0 . . ?
C10 C11 C12 120.0 . . ?
C10 C11 H11 120.0 . . ?
C12 C11 H11 120.0 . . ?
C11 C12 C7 120.0 . . ?
C11 C12 C13 114.3(3) . . ?
C7 C12 C13 125.0(3) . . ?
Na1 O3 H3D 128(3) . . ?
Na1 O3 H3E 123(3) . . ?
H3D O3 H3E 106(2) . . ?
O37 Na1B O3B 90.4(14) . . ?
O37 Na1B O13 83.4(12) . . ?
O3B Na1B O13 157(2) . . ?
O37 Na1B O1B 109.0(19) . . ?
O3B Na1B O1B 81.5(14) . . ?
O13 Na1B O1B 79.5(16) . . ?
O37 Na1B O2 86.5(16) . . ?
O3B Na1B O2 104.6(19) . . ?
O13 Na1B O2 97.4(10) . . ?
O1B Na1B O2 163.5(19) . . ?
O37 Na1B C37 23.5(6) . . ?
O3B Na1B C37 88.7(15) . . ?
O13 Na1B C37 94.1(12) . . ?
O1B Na1B C37 131.8(17) . . ?
O2 Na1B C37 64.3(11) . . ?
O1B Si1B C4B 115.2(12) . . ?
O1B Si1B C1B 105.3(12) . . ?
C4B Si1B C1B 114.8(12) . . ?
O1B Si1B C7B 106.0(9) . . ?
C4B Si1B C7B 103.2(10) . . ?
C1B Si1B C7B 112.1(11) . . ?
C3B C1B C2B 108.3(14) . . ?
C3B C1B Si1B 122(2) . . ?
C2B C1B Si1B 113(2) . . ?
C3B C1B H1B 103.9 . . ?
C2B C1B H1B 103.9 . . ?
Si1B C1B H1B 103.9 . . ?
C1B C2B H2B1 109.5 . . ?
C1B C2B H2B2 109.5 . . ?
H2B1 C2B H2B2 109.5 . . ?
C1B C2B H2B3 109.5 . . ?
H2B1 C2B H2B3 109.5 . . ?
H2B2 C2B H2B3 109.5 . . ?
C1B C3B H3B1 109.5 . . ?
C1B C3B H3B2 109.5 . . ?
H3B1 C3B H3B2 109.5 . . ?
C1B C3B H3B3 109.5 . . ?
H3B1 C3B H3B3 109.5 . . ?
H3B2 C3B H3B3 109.5 . . ?
Si1B O1B Na1B 133.8(15) . . ?
Si1B O1B H1B1 113.1 . . ?
Na1B O1B H1B1 113.1 . . ?
Na1B O3B H3F 126(2) . . ?
Na1B O3B H3G 126(2) . . ?
H3F O3B H3G 105(4) . . ?
C6B C4B C5B 110.5(15) . . ?
C6B C4B Si1B 112.8(15) . . ?
C5B C4B Si1B 112.7(15) . . ?
C6B C4B H4B 106.8 . . ?
C5B C4B H4B 106.8 . . ?
Si1B C4B H4B 106.8 . . ?
C4B C5B H5B1 109.5 . . ?
C4B C5B H5B2 109.5 . . ?
H5B1 C5B H5B2 109.5 . . ?
C4B C5B H5B3 109.5 . . ?
H5B1 C5B H5B3 109.5 . . ?
H5B2 C5B H5B3 109.5 . . ?
C4B C6B H6B1 109.5 . . ?
C4B C6B H6B2 109.5 . . ?
H6B1 C6B H6B2 109.5 . . ?
C4B C6B H6B3 109.5 . . ?
H6B1 C6B H6B3 109.5 . . ?
H6B2 C6B H6B3 109.5 . . ?
C8B C7B C12B 120.0 . . ?
C8B C7B Si1B 110.2(10) . . ?
C12B C7B Si1B 128.8(10) . . ?
F8B C8B C9B 113.0(16) . . ?
F8B C8B C7B 127.0(16) . . ?
C9B C8B C7B 120.0 . . ?
C10B C9B C8B 120.0 . . ?
C10B C9B H9B 120.0 . . ?
C8B C9B H9B 120.0 . . ?
C9B C10B C11B 120.0 . . ?
C9B C10B H10B 120.0 . . ?
C11B C10B H10B 120.0 . . ?
C10B C11B C12B 120.0 . . ?
C10B C11B H11B 120.0 . . ?
C12B C11B H11B 120.0 . . ?
C11B C12B C7B 120.0 . . ?
C11B C12B C13 122.7(13) . . ?
C7B C12B C13 116.3(12) . . ?
O13 C13 N13 123.6(4) . . ?
O13 C13 C12B 120.6(10) . . ?
N13 C13 C12B 115.6(10) . . ?
O13 C13 C12 121.3(4) . . ?
N13 C13 C12 115.1(4) . . ?
N13 C13 Na1 120.5(3) . . ?
C12 C13 Na1 110.8(3) . . ?
C13 N13 C14 124.9(4) . . ?
C13 N13 H13 122.7(10) . . ?
C14 N13 H13 111.7(9) . . ?
C13 O13 Na1 122.0(4) . . ?
C13 O13 Na1B 119.8(12) . . ?
N13 C14 C18 110.6(4) . . ?
N13 C14 C15 111.5(4) . . ?
C18 C14 C15 111.7(4) . . ?
N13 C14 H14 107.6 . . ?
C18 C14 H14 107.6 . . ?
C15 C14 H14 107.6 . . ?
C17 C15 C16 110.5(4) . . ?
C17 C15 C14 113.9(4) . . ?
C16 C15 C14 111.0(4) . . ?
C17 C15 H15 107.0 . . ?
C16 C15 H15 107.0 . . ?
C14 C15 H15 107.0 . . ?
C15 C16 H16A 109.5 . . ?
C15 C16 H16B 109.5 . . ?
H16A C16 H16B 109.5 . . ?
C15 C16 H16C 109.5 . . ?
H16A C16 H16C 109.5 . . ?
H16B C16 H16C 109.5 . . ?
C15 C17 H17A 109.5 . . ?
C15 C17 H17B 109.5 . . ?
H17A C17 H17B 109.5 . . ?
C15 C17 H17C 109.5 . . ?
H17A C17 H17C 109.5 . . ?
H17B C17 H17C 109.5 . . ?
N18 C18 C14 111.1(4) . . ?
N18 C18 H18A 109.4 . . ?
C14 C18 H18A 109.4 . . ?
N18 C18 H18B 109.4 . . ?
C14 C18 H18B 109.4 . . ?
H18A C18 H18B 108.0 . . ?
C19 N18 C18 116.4(4) . . ?
C19 N18 H18 111(2) . . ?
C18 N18 H18 108(2) . . ?
C24 C19 C20 118.6(5) . . ?
C24 C19 N18 120.0(4) . . ?
C20 C19 N18 121.3(4) . . ?
C21 C20 C19 121.0(5) . . ?
C21 C20 H20 119.5 . . ?
C19 C20 H20 119.5 . . ?
C22 C21 C20 120.0(6) . . ?
C22 C21 H21 120.0 . . ?
C20 C21 H21 120.0 . . ?
C23 C22 C21 119.5(5) . . ?
C23 C22 H22 120.3 . . ?
C21 C22 H22 120.3 . . ?
C22 C23 C24 120.7(5) . . ?
C22 C23 H23 119.7 . . ?
C24 C23 H23 119.7 . . ?
C23 C24 C19 120.3(5) . . ?
C23 C24 H24 119.9 . . ?
C19 C24 H24 119.9 . . ?
O2 Si2 C25 104.9(2) . . ?
O2 Si2 C28B 133.4(7) . . ?
C25 Si2 C28B 97.1(6) . . ?
O2 Si2 C31 106.35(19) . . ?
C25 Si2 C31 108.9(3) . . ?
C28B Si2 C31 104.3(6) . . ?
O2 Si2 C28 105.8(2) . . ?
C25 Si2 C28 118.6(3) . . ?
C31 Si2 C28 111.2(2) . . ?
Si2 O2 Na1 133.7(2) . . ?
Si2 O2 Na1B 129.0(7) . . ?
Si2 O2 H2 109.5 . . ?
Na1 O2 H2 109.5 . . ?
C26 C25 C27 108.5(5) . . ?
C26 C25 Si2 112.5(4) . . ?
C27 C25 Si2 110.6(5) . . ?
C26 C25 H25 108.4 . . ?
C27 C25 H25 108.4 . . ?
Si2 C25 H25 108.4 . . ?
C25 C26 H26A 109.5 . . ?
C25 C26 H26B 109.5 . . ?
H26A C26 H26B 109.5 . . ?
C25 C26 H26C 109.5 . . ?
H26A C26 H26C 109.5 . . ?
H26B C26 H26C 109.5 . . ?
C25 C27 H27A 109.5 . . ?
C25 C27 H27B 109.5 . . ?
H27A C27 H27B 109.5 . . ?
C25 C27 H27C 109.5 . . ?
H27A C27 H27C 109.5 . . ?
H27B C27 H27C 109.5 . . ?
C30 C28 C29 112.4(7) . . ?
C30 C28 Si2 114.1(5) . . ?
C29 C28 Si2 110.5(4) . . ?
C30 C28 H28 106.4 . . ?
C29 C28 H28 106.4 . . ?
Si2 C28 H28 106.4 . . ?
C28 C29 H29A 109.5 . . ?
C28 C29 H29B 109.5 . . ?
H29A C29 H29B 109.5 . . ?
C28 C29 H29C 109.5 . . ?
H29A C29 H29C 109.5 . . ?
H29B C29 H29C 109.5 . . ?
C28 C30 H30A 109.5 . . ?
C28 C30 H30B 109.5 . . ?
H30A C30 H30B 109.5 . . ?
C28 C30 H30C 109.5 . . ?
H30A C30 H30C 109.5 . . ?
H30B C30 H30C 109.5 . . ?
C30B C28B C29B 112.6(14) . . ?
C30B C28B Si2 107(2) . . ?
C29B C28B Si2 105.9(14) . . ?
C30B C28B H28B 110.5 . . ?
C29B C28B H28B 110.5 . . ?
Si2 C28B H28B 110.5 . . ?
C28B C29B H29D 109.5 . . ?
C28B C29B H29E 109.5 . . ?
H29D C29B H29E 109.5 . . ?
C28B C29B H29F 109.5 . . ?
H29D C29B H29F 109.5 . . ?
H29E C29B H29F 109.5 . . ?
C28B C30B H30D 109.5 . . ?
C28B C30B H30E 109.5 . . ?
H30D C30B H30E 109.5 . . ?
C28B C30B H30F 109.5 . . ?
H30D C30B H30F 109.5 . . ?
H30E C30B H30F 109.5 . . ?
C36 C31 C32 114.7(5) . . ?
C36 C31 Si2 124.9(4) . . ?
C32 C31 Si2 119.9(4) . . ?
F32 C32 C33 118.2(5) . . ?
F32 C32 C31 117.2(5) . . ?
C33 C32 C31 124.6(5) . . ?
C32 C33 C34 118.5(5) . . ?
C32 C33 H33 120.8 . . ?
C34 C33 H33 120.8 . . ?
C35 C34 C33 120.1(5) . . ?
C35 C34 H34 119.9 . . ?
C33 C34 H34 119.9 . . ?
C34 C35 C36 119.8(5) . . ?
C34 C35 H35 120.1 . . ?
C36 C35 H35 120.1 . . ?
C35 C36 C31 122.2(4) . . ?
C35 C36 C37 116.7(4) . . ?
C31 C36 C37 121.1(4) . . ?
O37 C37 N37 123.6(4) . . ?
O37 C37 C36 121.5(4) . . ?
N37 C37 C36 114.8(4) . . ?
O37 C37 Na1B 45.8(10) . . ?
N37 C37 Na1B 123.8(6) . . ?
C36 C37 Na1B 102.6(7) . . ?
O37 C37 Na1 49.6(3) . . ?
N37 C37 Na1 119.3(3) . . ?
C36 C37 Na1 103.6(3) . . ?
C37 N37 C38 125.8(4) . . ?
C37 N37 H37 122.2(9) . . ?
C38 N37 H37 112.0(9) . . ?
C37 O37 Na1B 110.7(13) . . ?
C37 O37 Na1 107.8(4) . . ?
N37 C38 C42 110.5(4) . . ?
N37 C38 C39 106.8(4) . . ?
C42 C38 C39 111.9(4) . . ?
N37 C38 C39B 120.7(9) . . ?
C42 C38 C39B 119.5(9) . . ?
N37 C38 H38 109.2 . . ?
C42 C38 H38 109.2 . . ?
C39 C38 H38 109.2 . . ?
C40 C39 C41 110.9(6) . . ?
C40 C39 C38 113.6(5) . . ?
C41 C39 C38 107.6(5) . . ?
C40 C39 H39 108.2 . . ?
C41 C39 H39 108.2 . . ?
C38 C39 H39 108.2 . . ?
C39 C40 H40A 109.5 . . ?
C39 C40 H40B 109.5 . . ?
H40A C40 H40B 109.5 . . ?
C39 C40 H40C 109.5 . . ?
H40A C40 H40C 109.5 . . ?
H40B C40 H40C 109.5 . . ?
C39 C41 H41A 109.5 . . ?
C39 C41 H41B 109.5 . . ?
H41A C41 H41B 109.5 . . ?
C39 C41 H41C 109.5 . . ?
H41A C41 H41C 109.5 . . ?
H41B C41 H41C 109.5 . . ?
C41B C39B C40B 111.5(13) . . ?
C41B C39B C38 115(2) . . ?
C40B C39B C38 101.7(13) . . ?
C41B C39B H39B 109.3 . . ?
C40B C39B H39B 109.3 . . ?
C38 C39B H39B 109.3 . . ?
C39B C40B H40D 109.5 . . ?
C39B C40B H40E 109.5 . . ?
H40D C40B H40E 109.5 . . ?
C39B C40B H40F 109.5 . . ?
H40D C40B H40F 109.5 . . ?
H40E C40B H40F 109.5 . . ?
C39B C41B H41D 109.5 . . ?
C39B C41B H41E 109.5 . . ?
H41D C41B H41E 109.5 . . ?
C39B C41B H41F 109.5 . . ?
H41D C41B H41F 109.5 . . ?
H41E C41B H41F 109.5 . . ?
N42 C42 C38 110.3(4) . . ?
N42 C42 H42A 109.6 . . ?
C38 C42 H42A 109.6 . . ?
N42 C42 H42B 109.6 . . ?
C38 C42 H42B 109.6 . . ?
H42A C42 H42B 108.1 . . ?
C43 N42 C42 117.5(4) . . ?
C43 N42 H42 111.8(17) . . ?
C42 N42 H42 108.6(17) . . ?
C44 C43 C48 119.5(4) . . ?
C44 C43 N42 117.7(4) . . ?
C48 C43 N42 122.8(4) . . ?
C43 C44 C45 120.5(4) . . ?
C43 C44 H44 119.8 . . ?
C45 C44 H44 119.8 . . ?
C46 C45 C44 120.0(4) . . ?
C46 C45 H45 120.0 . . ?
C44 C45 H45 120.0 . . ?
C47 C46 C45 119.5(4) . . ?
C47 C46 H46 120.3 . . ?
C45 C46 H46 120.3 . . ?
C46 C47 C48 121.2(5) . . ?
C46 C47 H47 119.4 . . ?
C48 C47 H47 119.4 . . ?
C47 C48 C43 119.3(4) . . ?
C47 C48 H48 120.3 . . ?
C43 C48 H48 120.3 . . ?
C59 B51 C67 111.3(3) . . ?
C59 B51 C51B 107.1(11) . . ?
C67 B51 C51B 109.8(10) . . ?
C59 B51 C75 112.5(3) . . ?
C67 B51 C75 106.0(3) . . ?
C59 B51 C51 100.9(4) . . ?
C67 B51 C51 115.1(4) . . ?
C75 B51 C51 111.2(4) . . ?
C59 B51 C75B 116.5(6) . . ?
C67 B51 C75B 98.0(6) . . ?
C51B B51 C75B 113.9(13) . . ?
C52 C51 C56 120.0 . . ?
C52 C51 B51 118.6(4) . . ?
C56 C51 B51 120.7(4) . . ?
C53 C52 C51 120.0 . . ?
C53 C52 H52 120.0 . . ?
C51 C52 H52 120.0 . . ?
C52 C53 C54 120.0 . . ?
C52 C53 C57 124.0(4) . . ?
C54 C53 C57 115.9(4) . . ?
C53 C54 C55 120.0 . . ?
C53 C54 H54 120.0 . . ?
C55 C54 H54 120.0 . . ?
C56 C55 C54 120.0 . . ?
C56 C55 C58 118.1(4) . . ?
C54 C55 C58 121.9(4) . . ?
C55 C56 C51 120.0 . . ?
C55 C56 H56 120.0 . . ?
C51 C56 H56 120.0 . . ?
C52B C51B C56B 120.0 . . ?
C52B C51B B51 123.7(18) . . ?
C56B C51B B51 114.5(18) . . ?
C51B C52B C53B 120.0 . . ?
C51B C52B H52B 120.0 . . ?
C53B C52B H52B 120.0 . . ?
C54B C53B C52B 120.0 . . ?
C54B C53B C57 129.6(16) . . ?
C52B C53B C57 110.3(17) . . ?
C55B C54B C53B 120.0 . . ?
C55B C54B H54B 120.0 . . ?
C53B C54B H54B 120.0 . . ?
C54B C55B C56B 120.0 . . ?
C54B C55B C58B 110.4(18) . . ?
C56B C55B C58B 129.6(18) . . ?
C55B C56B C51B 120.0 . . ?
C55B C56B H56B 120.0 . . ?
C51B C56B H56B 120.0 . . ?
F56 C57 F55 106.9(5) . . ?
F56 C57 F54 106.3(5) . . ?
F55 C57 F54 105.4(5) . . ?
F56 C57 C53 111.9(5) . . ?
F55 C57 C53 112.5(6) . . ?
F54 C57 C53 113.4(6) . . ?
F56 C57 C53B 118.6(9) . . ?
F55 C57 C53B 108.9(14) . . ?
F54 C57 C53B 110.0(15) . . ?
F51 C58 F52 104.7(7) . . ?
F51 C58 F53 105.7(6) . . ?
F52 C58 F53 108.2(6) . . ?
F51 C58 C55 112.8(5) . . ?
F52 C58 C55 111.3(5) . . ?
F53 C58 C55 113.5(6) . . ?
F51B C58B F53B 104.3(14) . . ?
F51B C58B F52B 102.5(14) . . ?
F53B C58B F52B 101.7(14) . . ?
F51B C58B C55B 111.7(17) . . ?
F53B C58B C55B 125(2) . . ?
F52B C58B C55B 108.8(16) . . ?
C64 C59 C60 115.7(4) . . ?
C64 C59 B51 122.2(4) . . ?
C60 C59 B51 121.6(3) . . ?
C61 C60 C59 122.5(4) . . ?
C61 C60 H60 118.8 . . ?
C59 C60 H60 118.8 . . ?
C60 C61 C62 120.9(4) . . ?
C60 C61 C65 119.7(4) . . ?
C62 C61 C65 119.3(4) . . ?
C63 C62 C61 117.9(4) . . ?
C63 C62 H62 121.1 . . ?
C61 C62 H62 121.1 . . ?
C62 C63 C64 121.0(4) . . ?
C62 C63 C66 120.3(4) . . ?
C64 C63 C66 118.7(4) . . ?
C63 C64 C59 122.0(4) . . ?
C63 C64 H64 119.0 . . ?
C59 C64 H64 119.0 . . ?
F63 C65 F62 107.0(4) . . ?
F63 C65 F64 106.3(4) . . ?
F62 C65 F64 105.0(4) . . ?
F63 C65 C61 112.6(4) . . ?
F62 C65 C61 112.7(4) . . ?
F64 C65 C61 112.6(4) . . ?
F59 C66 F61 106.4(5) . . ?
F59 C66 F60 105.6(5) . . ?
F61 C66 F60 107.5(5) . . ?
F60B C66 F61B 103.2(10) . . ?
F60B C66 F59B 101.7(10) . . ?
F61B C66 F59B 100.2(10) . . ?
F59 C66 C63 112.5(4) . . ?
F61 C66 C63 113.1(4) . . ?
F60 C66 C63 111.4(4) . . ?
F60B C66 C63 114.1(9) . . ?
F61B C66 C63 116.9(9) . . ?
F59B C66 C63 118.4(8) . . ?
C72 C67 C68 116.1(4) . . ?
C72 C67 B51 120.6(3) . . ?
C68 C67 B51 123.0(4) . . ?
C69 C68 C67 121.7(4) . . ?
C69 C68 H68 119.2 . . ?
C67 C68 H68 119.2 . . ?
C70 C69 C68 120.8(4) . . ?
C70 C69 C73 118.2(4) . . ?
C68 C69 C73 120.9(5) . . ?
C71 C70 C69 118.2(4) . . ?
C71 C70 H70 120.9 . . ?
C69 C70 H70 120.9 . . ?
C70 C71 C72 120.8(4) . . ?
C70 C71 C74B 110.6(10) . . ?
C72 C71 C74B 128.5(10) . . ?
C70 C71 C74 121.2(4) . . ?
C72 C71 C74 118.0(4) . . ?
C71 C72 C67 122.3(4) . . ?
C71 C72 H72 118.8 . . ?
C67 C72 H72 118.8 . . ?
F67 C73 F68 107.9(6) . . ?
F67 C73 F69 106.0(5) . . ?
F68 C73 F69 103.8(5) . . ?
F67 C73 C69 114.1(5) . . ?
F68 C73 C69 111.9(5) . . ?
F69 C73 C69 112.3(6) . . ?
F70 C74 F71 106.6(5) . . ?
F70 C74 F72 106.6(5) . . ?
F71 C74 F72 104.4(5) . . ?
F70 C74 C71 112.5(5) . . ?
F71 C74 C71 113.3(5) . . ?
F72 C74 C71 112.9(5) . . ?
F70B C74B F72B 107.5(14) . . ?
F70B C74B F71B 108.2(14) . . ?
F72B C74B F71B 108.4(14) . . ?
F70B C74B C71 115.4(16) . . ?
F72B C74B C71 110.8(16) . . ?
F71B C74B C71 106(2) . . ?
C76 C75 C80 120.0 . . ?
C76 C75 B51 118.3(3) . . ?
C80 C75 B51 121.7(3) . . ?
C77 C76 C75 120.0 . . ?
C77 C76 H76 120.0 . . ?
C75 C76 H76 120.0 . . ?
C76 C77 C78 120.0 . . ?
C76 C77 C81 119.7(3) . . ?
C78 C77 C81 120.3(3) . . ?
C79 C78 C77 120.0 . . ?
C79 C78 H78 120.0 . . ?
C77 C78 H78 120.0 . . ?
C80 C79 C78 120.0 . . ?
C80 C79 C82 120.4(4) . . ?
C78 C79 C82 119.6(4) . . ?
C79 C80 C75 120.0 . . ?
C79 C80 H80 120.0 . . ?
C75 C80 H80 120.0 . . ?
F77 C81 F76 106.5(5) . . ?
F77 C81 F75 106.5(5) . . ?
F76 C81 F75 104.4(5) . . ?
F77 C81 C77 114.3(5) . . ?
F76 C81 C77 113.0(5) . . ?
F75 C81 C77 111.4(4) . . ?
F80 C82 F79 116.7(9) . . ?
F80 C82 F78 102.0(8) . . ?
F79 C82 F78 98.7(7) . . ?
F80 C82 C79 115.1(6) . . ?
F79 C82 C79 111.3(6) . . ?
F78 C82 C79 111.2(6) . . ?
C76B C75B C80B 120.0 . . ?
C76B C75B B51 121.1(9) . . ?
C80B C75B B51 118.9(9) . . ?
C77B C76B C75B 120.0 . . ?
C77B C76B H76B 120.0 . . ?
C75B C76B H76B 120.0 . . ?
C78B C77B C76B 120.0 . . ?
C78B C77B C81B 120.1(5) . . ?
C76B C77B C81B 119.9(5) . . ?
C79B C78B C77B 120.0 . . ?
C79B C78B H78B 120.0 . . ?
C77B C78B H78B 120.0 . . ?
C78B C79B C80B 120.0 . . ?
C78B C79B C82B 122.3(10) . . ?
C80B C79B C82B 117.7(10) . . ?
C79B C80B C75B 120.0 . . ?
C79B C80B H80B 120.0 . . ?
C75B C80B H80B 120.0 . . ?
F75B C81B F77B 107.6(13) . . ?
F75B C81B F76B 106.1(13) . . ?
F77B C81B F76B 105.1(12) . . ?
F75B C81B C77B 107.1(16) . . ?
F77B C81B C77B 117.1(11) . . ?
F76B C81B C77B 113.2(12) . . ?
F80B C82B F78B 108.2(15) . . ?
F80B C82B F79B 104.7(14) . . ?
F78B C82B F79B 101.8(14) . . ?
F80B C82B C79B 113.0(12) . . ?
F78B C82B C79B 113.0(15) . . ?
F79B C82B C79B 115.2(13) . . ?

loop_
_geom_bond_atom_site_label_1
_geom_bond_atom_site_label_2
_geom_bond_distance
_geom_bond_site_symmetry_2
_geom_bond_publ_flag
Na1 O3 2.241(8) . ?
Na1 O13 2.279(8) . ?
Na1 O2 2.284(10) . ?
Na1 O37 2.441(8) . ?
Na1 C37 3.049(9) . ?
Na1 C13 3.114(9) . ?
Si1 O1 1.646(5) . ?
Si1 C4 1.882(7) . ?
Si1 C1 1.895(7) . ?
Si1 C7 1.944(3) . ?
C1 C3 1.523(9) . ?
C1 C2 1.528(9) . ?
C1 H1 1.0000 . ?
O1 H1A 0.846(15) . ?
C2 H2A 0.9800 . ?
C2 H2B 0.9800 . ?
C2 H2C 0.9800 . ?
C3 H3A 0.9800 . ?
C3 H3B 0.9800 . ?
C3 H3C 0.9800 . ?
C4 C6 1.518(9) . ?
C4 C5 1.526(9) . ?
C4 H4 1.0000 . ?
C5 H5A 0.9800 . ?
C5 H5B 0.9800 . ?
C5 H5C 0.9800 . ?
C6 H6A 0.9800 . ?
C6 H6B 0.9800 . ?
C6 H6C 0.9800 . ?
C7 C8 1.3900 . ?
C7 C12 1.3900 . ?
C8 F8 1.304(4) . ?
C8 C9 1.3900 . ?
C9 C10 1.3900 . ?
C9 H9 0.9500 . ?
C10 C11 1.3900 . ?
C10 H10 0.9500 . ?
C11 C12 1.3900 . ?
C11 H11 0.9500 . ?
C12 C13 1.504(5) . ?
O3 H3D 0.840(14) . ?
O3 H3E 0.847(14) . ?
Na1B O37 2.21(4) . ?
Na1B O3B 2.253(15) . ?
Na1B O13 2.35(3) . ?
Na1B O1B 2.42(5) . ?
Na1B O2 2.43(5) . ?
Na1B C37 2.88(5) . ?
Si1B O1B 1.644(13) . ?
Si1B C4B 1.90(3) . ?
Si1B C1B 1.916(15) . ?
Si1B C7B 1.964(11) . ?
C1B C3B 1.533(14) . ?
C1B C2B 1.534(14) . ?
C1B H1B 1.0000 . ?
C2B H2B1 0.9800 . ?
C2B H2B2 0.9800 . ?
C2B H2B3 0.9800 . ?
C3B H3B1 0.9800 . ?
C3B H3B2 0.9800 . ?
C3B H3B3 0.9800 . ?
O1B H1B1 0.9500 . ?
O3B H3F 0.845(15) . ?
O3B H3G 0.846(15) . ?
C4B C6B 1.521(14) . ?
C4B C5B 1.524(14) . ?
C4B H4B 1.0000 . ?
C5B H5B1 0.9800 . ?
C5B H5B2 0.9800 . ?
C5B H5B3 0.9800 . ?
C6B H6B1 0.9800 . ?
C6B H6B2 0.9800 . ?
C6B H6B3 0.9800 . ?
C7B C8B 1.3900 . ?
C7B C12B 1.3900 . ?
C8B F8B 1.283(13) . ?
C8B C9B 1.3900 . ?
C9B C10B 1.3900 . ?
C9B H9B 0.9500 . ?
C10B C11B 1.3900 . ?
C10B H10B 0.9500 . ?
C11B C12B 1.3900 . ?
C11B H11B 0.9500 . ?
C12B C13 1.477(11) . ?
C13 O13 1.233(5) . ?
C13 N13 1.353(6) . ?
N13 C14 1.474(5) . ?
N13 H13 0.865(15) . ?
C14 C18 1.525(6) . ?
C14 C15 1.542(7) . ?
C14 H14 1.0000 . ?
C15 C17 1.515(8) . ?
C15 C16 1.536(7) . ?
C15 H15 1.0000 . ?
C16 H16A 0.9800 . ?
C16 H16B 0.9800 . ?
C16 H16C 0.9800 . ?
C17 H17A 0.9800 . ?
C17 H17B 0.9800 . ?
C17 H17C 0.9800 . ?
C18 N18 1.452(6) . ?
C18 H18A 0.9900 . ?
C18 H18B 0.9900 . ?
N18 C19 1.427(6) . ?
N18 H18 0.875(15) . ?
C19 C24 1.388(7) . ?
C19 C20 1.389(7) . ?
C20 C21 1.382(8) . ?
C20 H20 0.9500 . ?
C21 C22 1.381(9) . ?
C21 H21 0.9500 . ?
C22 C23 1.378(9) . ?
C22 H22 0.9500 . ?
C23 C24 1.384(8) . ?
C23 H23 0.9500 . ?
C24 H24 0.9500 . ?
Si2 O2 1.634(4) . ?
Si2 C25 1.869(6) . ?
Si2 C28B 1.872(13) . ?
Si2 C31 1.902(5) . ?
Si2 C28 1.914(6) . ?
O2 H2 0.8400 . ?
C25 C26 1.529(11) . ?
C25 C27 1.547(9) . ?
C25 H25 1.0000 . ?
C26 H26A 0.9800 . ?
C26 H26B 0.9800 . ?
C26 H26C 0.9800 . ?
C27 H27A 0.9800 . ?
C27 H27B 0.9800 . ?
C27 H27C 0.9800 . ?
C28 C30 1.510(9) . ?
C28 C29 1.523(8) . ?
C28 H28 1.0000 . ?
C29 H29A 0.9800 . ?
C29 H29B 0.9800 . ?
C29 H29C 0.9800 . ?
C30 H30A 0.9800 . ?
C30 H30B 0.9800 . ?
C30 H30C 0.9800 . ?
C28B C30B 1.513(14) . ?
C28B C29B 1.518(13) . ?
C28B H28B 1.0000 . ?
C29B H29D 0.9800 . ?
C29B H29E 0.9800 . ?
C29B H29F 0.9800 . ?
C30B H30D 0.9800 . ?
C30B H30E 0.9800 . ?
C30B H30F 0.9800 . ?
C31 C36 1.401(7) . ?
C31 C32 1.402(7) . ?
C32 F32 1.351(7) . ?
C32 C33 1.374(9) . ?
C33 C34 1.386(10) . ?
C33 H33 0.9500 . ?
C34 C35 1.381(8) . ?
C34 H34 0.9500 . ?
C35 C36 1.397(7) . ?
C35 H35 0.9500 . ?
C36 C37 1.499(6) . ?
C37 O37 1.227(5) . ?
C37 N37 1.343(6) . ?
N37 C38 1.460(6) . ?
N37 H37 0.868(15) . ?
C38 C42 1.521(7) . ?
C38 C39 1.557(7) . ?
C38 C39B 1.563(14) . ?
C38 H38 1.0000 . ?
C39 C40 1.520(8) . ?
C39 C41 1.533(8) . ?
C39 H39 1.0000 . ?
C40 H40A 0.9800 . ?
C40 H40B 0.9800 . ?
C40 H40C 0.9800 . ?
C41 H41A 0.9800 . ?
C41 H41B 0.9800 . ?
C41 H41C 0.9800 . ?
C39B C41B 1.526(13) . ?
C39B C40B 1.530(12) . ?
C39B H39B 1.0000 . ?
C40B H40D 0.9800 . ?
C40B H40E 0.9800 . ?
C40B H40F 0.9800 . ?
C41B H41D 0.9800 . ?
C41B H41E 0.9800 . ?
C41B H41F 0.9800 . ?
C42 N42 1.465(6) . ?
C42 H42A 0.9900 . ?
C42 H42B 0.9900 . ?
N42 C43 1.428(5) . ?
N42 H42 0.864(15) . ?
C43 C44 1.387(6) . ?
C43 C48 1.397(6) . ?
C44 C45 1.389(7) . ?
C44 H44 0.9500 . ?
C45 C46 1.385(8) . ?
C45 H45 0.9500 . ?
C46 C47 1.380(8) . ?
C46 H46 0.9500 . ?
C47 C48 1.388(7) . ?
C47 H47 0.9500 . ?
C48 H48 0.9500 . ?
B51 C59 1.634(6) . ?
B51 C67 1.640(6) . ?
B51 C51B 1.664(13) . ?
B51 C75 1.666(6) . ?
B51 C51 1.697(6) . ?
B51 C75B 1.712(10) . ?
C51 C52 1.3900 . ?
C51 C56 1.3900 . ?
C52 C53 1.3900 . ?
C52 H52 0.9500 . ?
C53 C54 1.3900 . ?
C53 C57 1.452(7) . ?
C54 C55 1.3900 . ?
C54 H54 0.9500 . ?
C55 C56 1.3900 . ?
C55 C58 1.489(8) . ?
C56 H56 0.9500 . ?
C51B C52B 1.3900 . ?
C51B C56B 1.3900 . ?
C52B C53B 1.3900 . ?
C52B H52B 0.9500 . ?
C53B C54B 1.3900 . ?
C53B C57 1.629(19) . ?
C54B C55B 1.3900 . ?
C54B H54B 0.9500 . ?
C55B C56B 1.3900 . ?
C55B C58B 1.42(3) . ?
C56B H56B 0.9500 . ?
C57 F56 1.324(7) . ?
C57 F55 1.336(8) . ?
C57 F54 1.339(7) . ?
C58 F51 1.319(8) . ?
C58 F52 1.324(8) . ?
C58 F53 1.326(8) . ?
C58B F51B 1.324(14) . ?
C58B F53B 1.330(14) . ?
C58B F52B 1.344(14) . ?
C59 C64 1.400(6) . ?
C59 C60 1.400(6) . ?
C60 C61 1.382(6) . ?
C60 H60 0.9500 . ?
C61 C62 1.389(6) . ?
C61 C65 1.503(6) . ?
C62 C63 1.387(6) . ?
C62 H62 0.9500 . ?
C63 C64 1.391(6) . ?
C63 C66 1.495(6) . ?
C64 H64 0.9500 . ?
C65 F63 1.323(6) . ?
C65 F62 1.328(6) . ?
C65 F64 1.341(5) . ?
C66 F59 1.304(6) . ?
C66 F61 1.307(6) . ?
C66 F60 1.319(6) . ?
C66 F60B 1.329(11) . ?
C66 F61B 1.341(12) . ?
C66 F59B 1.352(12) . ?
C67 C72 1.398(6) . ?
C67 C68 1.398(6) . ?
C68 C69 1.396(6) . ?
C68 H68 0.9500 . ?
C69 C70 1.392(7) . ?
C69 C73 1.485(7) . ?
C70 C71 1.376(7) . ?
C70 H70 0.9500 . ?
C71 C72 1.392(6) . ?
C71 C74B 1.499(15) . ?
C71 C74 1.500(7) . ?
C72 H72 0.9500 . ?
F67 C73 1.318(7) . ?
F68 C73 1.330(9) . ?
F69 C73 1.360(9) . ?
F70 C74 1.328(6) . ?
F71 C74 1.329(6) . ?
F72 C74 1.336(6) . ?
F70B C74B 1.289(12) . ?
F71B C74B 1.290(12) . ?
F72B C74B 1.289(12) . ?
C75 C76 1.3900 . ?
C75 C80 1.3900 . ?
C76 C77 1.3900 . ?
C76 H76 0.9500 . ?
C77 C78 1.3900 . ?
C77 C81 1.486(6) . ?
C78 C79 1.3900 . ?
C78 H78 0.9500 . ?
C79 C80 1.3900 . ?
C79 C82 1.490(10) . ?
C80 H80 0.9500 . ?
C81 F77 1.310(7) . ?
C81 F76 1.336(7) . ?
C81 F75 1.342(7) . ?
C82 F80 1.281(8) . ?
C82 F79 1.308(8) . ?
C82 F78 1.332(8) . ?
C75B C76B 1.3900 . ?
C75B C80B 1.3900 . ?
C76B C77B 1.3900 . ?
C76B H76B 0.9500 . ?
C77B C78B 1.3900 . ?
C77B C81B 1.497(9) . ?
C78B C79B 1.3900 . ?
C78B H78B 0.9500 . ?
C79B C80B 1.3900 . ?
C79B C82B 1.49(3) . ?
C80B H80B 0.9500 . ?
C81B F75B 1.301(13) . ?
C81B F77B 1.316(12) . ?
C81B F76B 1.317(13) . ?
C82B F80B 1.287(14) . ?
C82B F78B 1.318(15) . ?
C82B F79B 1.360(14) . ?

loop_
_geom_hbond_atom_site_label_D
_geom_hbond_atom_site_label_H
_geom_hbond_atom_site_label_A
_geom_hbond_distance_DH
_geom_hbond_distance_HA
_geom_hbond_distance_DA
_geom_hbond_angle_DHA
_geom_hbond_site_symmetry_A
_geom_hbond_publ_flag
O1 H1A N13 0.846(15) 2.57(9) 3.151(6) 126(9) . yes
O1 H1A N18 0.846(15) 2.02(5) 2.795(6) 151(10) . yes
C9 H9 F55 0.95 2.59 3.360(5) 138.0 . yes
O3 H3D F75 0.840(14) 2.46(2) 3.239(6) 155(4) 1_465 yes
O3 H3E O1 0.847(14) 2.13(6) 2.718(7) 126(6) . yes
O1B H1B1 N18 0.95 1.90 2.58(2) 127. . yes
O3B H3F F75B 0.845(15) 2.48(6) 3.15(4) 136(6) 1_465 yes
C14 H14 O37 1.00 2.65 3.485(6) 142. . yes
C18 H18A F60 0.99 2.59 3.534(6) 159. 1_464 yes
N18 H18 O37 0.875(15) 2.157(16) 3.026(5) 172(2) . yes
C24 H24 O3B 0.95 2.53 3.23(3) 131. . yes
O2 H2 N42 0.84 1.95 2.752(5) 159. . yes
N42 H42 O13 0.864(15) 2.32(3) 3.136(5) 158(5) . yes
C48 H48 F71B 0.95 2.48 3.27(2) 140. 1_554 yes

loop_
_geom_torsion_atom_site_label_1
_geom_torsion_atom_site_label_2
_geom_torsion_atom_site_label_3
_geom_torsion_atom_site_label_4
_geom_torsion
_geom_torsion_site_symmetry_1
_geom_torsion_site_symmetry_2
_geom_torsion_site_symmetry_3
_geom_torsion_site_symmetry_4
_geom_torsion_publ_flag
O1 Si1 C1 C3 53.0(6) . . . . ?
C4 Si1 C1 C3 -73.5(6) . . . . ?
C7 Si1 C1 C3 167.2(5) . . . . ?
O1 Si1 C1 C2 -70.8(6) . . . . ?
C4 Si1 C1 C2 162.8(5) . . . . ?
C7 Si1 C1 C2 43.5(6) . . . . ?
O1 Si1 C4 C6 -52.3(7) . . . . ?
C1 Si1 C4 C6 67.9(7) . . . . ?
C7 Si1 C4 C6 -174.1(6) . . . . ?
O1 Si1 C4 C5 76.0(6) . . . . ?
C1 Si1 C4 C5 -163.8(5) . . . . ?
C7 Si1 C4 C5 -45.9(6) . . . . ?
C12 C7 C8 F8 -179.9(5) . . . . ?
Si1 C7 C8 F8 18.7(4) . . . . ?
C12 C7 C8 C9 0.0 . . . . ?
Si1 C7 C8 C9 -161.3(3) . . . . ?
F8 C8 C9 C10 179.9(5) . . . . ?
C7 C8 C9 C10 0.0 . . . . ?
C8 C9 C10 C11 0.0 . . . . ?
C9 C10 C11 C12 0.0 . . . . ?
C10 C11 C12 C7 0.0 . . . . ?
C10 C11 C12 C13 -170.5(4) . . . . ?
C8 C7 C12 C11 0.0 . . . . ?
Si1 C7 C12 C11 159.2(3) . . . . ?
C8 C7 C12 C13 169.4(4) . . . . ?
Si1 C7 C12 C13 -31.4(4) . . . . ?
C4B Si1B O1B Na1B -167.3(17) . . . . ?
C1B Si1B O1B Na1B 65(2) . . . . ?
C7B Si1B O1B Na1B -54(2) . . . . ?
O1B Si1B C4B C6B -61(2) . . . . ?
C1B Si1B C4B C6B 62(2) . . . . ?
C7B Si1B C4B C6B -176(2) . . . . ?
O1B Si1B C4B C5B 65(2) . . . . ?
C1B Si1B C4B C5B -172(2) . . . . ?
C7B Si1B C4B C5B -50(2) . . . . ?
C12B C7B C8B F8B -179.8(5) . . . . ?
Si1B C7B C8B F8B 10.7(13) . . . . ?
C12B C7B C8B C9B 0.0 . . . . ?
Si1B C7B C8B C9B -169.5(13) . . . . ?
F8B C8B C9B C10B 179.8(4) . . . . ?
C7B C8B C9B C10B 0.0 . . . . ?
C8B C9B C10B C11B 0.0 . . . . ?
C9B C10B C11B C12B 0.0 . . . . ?
C10B C11B C12B C7B 0.0 . . . . ?
C10B C11B C12B C13 168.4(17) . . . . ?
C8B C7B C12B C11B 0.0 . . . . ?
Si1B C7B C12B C11B 167.4(15) . . . . ?
C8B C7B C12B C13 -169.1(17) . . . . ?
Si1B C7B C12B C13 -1.8(16) . . . . ?
C11B C12B C13 O13 -68.7(13) . . . . ?
C7B C12B C13 O13 100.1(12) . . . . ?
C11B C12B C13 N13 106.3(12) . . . . ?
C7B C12B C13 N13 -84.9(11) . . . . ?
C11 C12 C13 O13 -54.5(5) . . . . ?
C7 C12 C13 O13 135.5(4) . . . . ?
C11 C12 C13 N13 123.1(3) . . . . ?
C7 C12 C13 N13 -46.8(5) . . . . ?
C11 C12 C13 Na1 -95.9(3) . . . . ?
C7 C12 C13 Na1 94.2(4) . . . . ?
O13 C13 N13 C14 -0.1(7) . . . . ?
C12B C13 N13 C14 -174.9(8) . . . . ?
C12 C13 N13 C14 -177.6(4) . . . . ?
Na1 C13 N13 C14 45.4(5) . . . . ?
N13 C13 O13 Na1 98.2(5) . . . . ?
C12 C13 O13 Na1 -84.4(5) . . . . ?
N13 C13 O13 Na1B 89.6(12) . . . . ?
C12B C13 O13 Na1B -95.9(14) . . . . ?
C13 N13 C14 C18 -113.1(5) . . . . ?
C13 N13 C14 C15 121.9(5) . . . . ?
N13 C14 C15 C17 61.0(5) . . . . ?
C18 C14 C15 C17 -63.3(5) . . . . ?
N13 C14 C15 C16 -64.4(5) . . . . ?
C18 C14 C15 C16 171.3(4) . . . . ?
N13 C14 C18 N18 65.3(5) . . . . ?
C15 C14 C18 N18 -169.9(4) . . . . ?
C14 C18 N18 C19 173.1(4) . . . . ?
C18 N18 C19 C24 -139.1(5) . . . . ?
C18 N18 C19 C20 44.7(7) . . . . ?
C24 C19 C20 C21 2.6(9) . . . . ?
N18 C19 C20 C21 178.9(6) . . . . ?
C19 C20 C21 C22 -2.1(10) . . . . ?
C20 C21 C22 C23 0.5(11) . . . . ?
C21 C22 C23 C24 0.4(11) . . . . ?
C22 C23 C24 C19 0.2(10) . . . . ?
C20 C19 C24 C23 -1.7(9) . . . . ?
N18 C19 C24 C23 -178.0(6) . . . . ?
C25 Si2 O2 Na1 70.5(4) . . . . ?
C31 Si2 O2 Na1 -44.8(4) . . . . ?
C28 Si2 O2 Na1 -163.3(4) . . . . ?
C25 Si2 O2 Na1B 77.2(13) . . . . ?
C28B Si2 O2 Na1B -167.3(15) . . . . ?
C31 Si2 O2 Na1B -38.1(13) . . . . ?
O2 Si2 C25 C26 -71.0(5) . . . . ?
C28B Si2 C25 C26 150.4(8) . . . . ?
C31 Si2 C25 C26 42.5(5) . . . . ?
C28 Si2 C25 C26 171.1(4) . . . . ?
O2 Si2 C25 C27 50.4(5) . . . . ?
C28B Si2 C25 C27 -88.2(8) . . . . ?
C31 Si2 C25 C27 164.0(4) . . . . ?
C28 Si2 C25 C27 -67.4(5) . . . . ?
O2 Si2 C28B C30B -35(2) . . . . ?
C25 Si2 C28B C30B 83.2(17) . . . . ?
C31 Si2 C28B C30B -165.1(17) . . . . ?
O2 Si2 C28B C29B 84.9(17) . . . . ?
C25 Si2 C28B C29B -156.6(15) . . . . ?
C31 Si2 C28B C29B -45.0(16) . . . . ?
C36 C31 C32 F32 -177.0(5) . . . . ?
Si2 C31 C32 F32 11.0(7) . . . . ?
C36 C31 C32 C33 3.5(9) . . . . ?
Si2 C31 C32 C33 -168.5(5) . . . . ?
F32 C32 C33 C34 179.8(6) . . . . ?
C31 C32 C33 C34 -0.6(11) . . . . ?
C32 C33 C34 C35 -1.7(11) . . . . ?
C33 C34 C35 C36 0.9(10) . . . . ?
C34 C35 C36 C31 2.2(9) . . . . ?
C34 C35 C36 C37 -178.0(5) . . . . ?
C32 C31 C36 C35 -4.2(7) . . . . ?
Si2 C31 C36 C35 167.3(4) . . . . ?
C32 C31 C36 C37 176.0(5) . . . . ?
Si2 C31 C36 C37 -12.5(7) . . . . ?
C35 C36 C37 O37 -64.4(6) . . . . ?
C31 C36 C37 O37 115.4(5) . . . . ?
C35 C36 C37 N37 113.2(5) . . . . ?
C31 C36 C37 N37 -67.0(6) . . . . ?
C35 C36 C37 Na1B -109.8(9) . . . . ?
C31 C36 C37 Na1B 70.0(9) . . . . ?
C35 C36 C37 Na1 -115.1(4) . . . . ?
C31 C36 C37 Na1 64.7(5) . . . . ?
O37 C37 N37 C38 0.9(7) . . . . ?
C36 C37 N37 C38 -176.6(4) . . . . ?
Na1B C37 N37 C38 56.7(12) . . . . ?
Na1 C37 N37 C38 59.7(5) . . . . ?
N37 C37 O37 Na1B 106.6(8) . . . . ?
C36 C37 O37 Na1B -76.1(8) . . . . ?
N37 C37 O37 Na1 101.8(4) . . . . ?
C36 C37 O37 Na1 -80.8(4) . . . . ?
C37 N37 C38 C42 -118.8(5) . . . . ?
C37 N37 C38 C39 119.2(5) . . . . ?
C37 N37 C38 C39B 94.6(10) . . . . ?
N37 C38 C39 C40 169.9(5) . . . . ?
C42 C38 C39 C40 48.9(7) . . . . ?
N37 C38 C39 C41 -66.9(6) . . . . ?
C42 C38 C39 C41 172.1(5) . . . . ?
N37 C38 C39B C41B -43(2) . . . . ?
C42 C38 C39B C41B 173.8(15) . . . . ?
N37 C38 C39B C40B 78.3(16) . . . . ?
C42 C38 C39B C40B -65.3(16) . . . . ?
N37 C38 C42 N42 67.5(5) . . . . ?
C39 C38 C42 N42 -173.6(4) . . . . ?
C39B C38 C42 N42 -145.5(10) . . . . ?
C38 C42 N42 C43 178.1(4) . . . . ?
C42 N42 C43 C44 -166.0(4) . . . . ?
C42 N42 C43 C48 16.8(6) . . . . ?
C48 C43 C44 C45 -0.5(7) . . . . ?
N42 C43 C44 C45 -177.9(4) . . . . ?
C43 C44 C45 C46 0.6(7) . . . . ?
C44 C45 C46 C47 -0.6(8) . . . . ?
C45 C46 C47 C48 0.5(8) . . . . ?
C46 C47 C48 C43 -0.4(8) . . . . ?
C44 C43 C48 C47 0.4(7) . . . . ?
N42 C43 C48 C47 177.6(4) . . . . ?
C59 B51 C51 C52 75.0(4) . . . . ?
C67 B51 C51 C52 -44.9(4) . . . . ?
C75 B51 C51 C52 -165.4(3) . . . . ?
C59 B51 C51 C56 -95.7(4) . . . . ?
C67 B51 C51 C56 144.3(4) . . . . ?
C75 B51 C51 C56 23.8(5) . . . . ?
C56 C51 C52 C53 0.0 . . . . ?
B51 C51 C52 C53 -170.8(4) . . . . ?
C51 C52 C53 C54 0.0 . . . . ?
C51 C52 C53 C57 175.8(7) . . . . ?
C52 C53 C54 C55 0.0 . . . . ?
C57 C53 C54 C55 -176.1(7) . . . . ?
C53 C54 C55 C56 0.0 . . . . ?
C53 C54 C55 C58 -179.9(3) . . . . ?
C54 C55 C56 C51 0.0 . . . . ?
C58 C55 C56 C51 179.9(3) . . . . ?
C52 C51 C56 C55 0.0 . . . . ?
B51 C51 C56 C55 170.7(4) . . . . ?
C59 B51 C51B C52B 59.7(14) . . . . ?
C67 B51 C51B C52B -61.3(14) . . . . ?
C75B B51 C51B C52B -170.1(13) . . . . ?
C59 B51 C51B C56B -104.9(13) . . . . ?
C67 B51 C51B C56B 134.1(10) . . . . ?
C75B B51 C51B C56B 25.3(17) . . . . ?
C56B C51B C52B C53B 0.0 . . . . ?
B51 C51B C52B C53B -163.8(18) . . . . ?
C51B C52B C53B C54B 0.0 . . . . ?
C51B C52B C53B C57 -176(3) . . . . ?
C52B C53B C54B C55B 0.0 . . . . ?
C57 C53B C54B C55B 176(3) . . . . ?
C53B C54B C55B C56B 0.0 . . . . ?
C53B C54B C55B C58B -179.9(4) . . . . ?
C54B C55B C56B C51B 0.0 . . . . ?
C58B C55B C56B C51B 179.9(5) . . . . ?
C52B C51B C56B C55B 0.0 . . . . ?
B51 C51B C56B C55B 165.2(17) . . . . ?
C52 C53 C57 F56 -10.5(7) . . . . ?
C54 C53 C57 F56 165.4(4) . . . . ?
C52 C53 C57 F55 109.8(5) . . . . ?
C54 C53 C57 F55 -74.2(6) . . . . ?
C52 C53 C57 F54 -130.7(5) . . . . ?
C54 C53 C57 F54 45.3(8) . . . . ?
C54B C53B C57 F56 175.9(13) . . . . ?
C52B C53B C57 F56 -8.1(19) . . . . ?
C54B C53B C57 F55 -62(2) . . . . ?
C52B C53B C57 F55 114.3(10) . . . . ?
C54B C53B C57 F54 53(2) . . . . ?
C52B C53B C57 F54 -130.7(10) . . . . ?
C56 C55 C58 F51 59.3(6) . . . . ?
C54 C55 C58 F51 -120.8(6) . . . . ?
C56 C55 C58 F52 -58.1(7) . . . . ?
C54 C55 C58 F52 121.8(7) . . . . ?
C56 C55 C58 F53 179.6(5) . . . . ?
C54 C55 C58 F53 -0.5(7) . . . . ?
C54B C55B C58B F51B -144(2) . . . . ?
C56B C55B C58B F51B 36(2) . . . . ?
C54B C55B C58B F53B -17(2) . . . . ?
C56B C55B C58B F53B 163(2) . . . . ?
C54B C55B C58B F52B 103.4(19) . . . . ?
C56B C55B C58B F52B -76(2) . . . . ?
C67 B51 C59 C64 -156.9(4) . . . . ?
C51B B51 C59 C64 83.1(11) . . . . ?
C75 B51 C59 C64 -38.0(6) . . . . ?
C51 B51 C59 C64 80.6(5) . . . . ?
C75B B51 C59 C64 -45.6(8) . . . . ?
C67 B51 C59 C60 30.8(5) . . . . ?
C51B B51 C59 C60 -89.2(11) . . . . ?
C75 B51 C59 C60 149.7(4) . . . . ?
C51 B51 C59 C60 -91.7(5) . . . . ?
C75B B51 C59 C60 142.0(7) . . . . ?
C64 C59 C60 C61 1.9(6) . . . . ?
B51 C59 C60 C61 174.7(4) . . . . ?
C59 C60 C61 C62 -0.5(7) . . . . ?
C59 C60 C61 C65 -177.6(4) . . . . ?
C60 C61 C62 C63 -1.2(7) . . . . ?
C65 C61 C62 C63 175.9(4) . . . . ?
C61 C62 C63 C64 1.4(7) . . . . ?
C61 C62 C63 C66 -178.6(4) . . . . ?
C62 C63 C64 C59 0.1(7) . . . . ?
C66 C63 C64 C59 -179.9(4) . . . . ?
C60 C59 C64 C63 -1.7(6) . . . . ?
B51 C59 C64 C63 -174.5(4) . . . . ?
C60 C61 C65 F63 92.4(5) . . . . ?
C62 C61 C65 F63 -84.7(5) . . . . ?
C60 C61 C65 F62 -146.4(4) . . . . ?
C62 C61 C65 F62 36.5(6) . . . . ?
C60 C61 C65 F64 -27.8(6) . . . . ?
C62 C61 C65 F64 155.1(4) . . . . ?
C62 C63 C66 F59 -124.8(5) . . . . ?
C64 C63 C66 F59 55.2(6) . . . . ?
C62 C63 C66 F61 -4.3(7) . . . . ?
C64 C63 C66 F61 175.8(5) . . . . ?
C62 C63 C66 F60 116.9(6) . . . . ?
C64 C63 C66 F60 -63.0(6) . . . . ?
C62 C63 C66 F60B 39.7(12) . . . . ?
C64 C63 C66 F60B -140.2(11) . . . . ?
C62 C63 C66 F61B -80.8(12) . . . . ?
C64 C63 C66 F61B 99.2(11) . . . . ?
C62 C63 C66 F59B 159.3(12) . . . . ?
C64 C63 C66 F59B -20.7(13) . . . . ?
C59 B51 C67 C72 39.0(5) . . . . ?
C51B B51 C67 C72 157.4(13) . . . . ?
C75 B51 C67 C72 -83.7(5) . . . . ?
C51 B51 C67 C72 152.9(4) . . . . ?
C75B B51 C67 C72 -83.6(7) . . . . ?
C59 B51 C67 C68 -147.5(4) . . . . ?
C51B B51 C67 C68 -29.1(13) . . . . ?
C75 B51 C67 C68 89.8(5) . . . . ?
C51 B51 C67 C68 -33.5(6) . . . . ?
C75B B51 C67 C68 89.9(7) . . . . ?
C72 C67 C68 C69 -0.4(7) . . . . ?
B51 C67 C68 C69 -174.2(4) . . . . ?
C67 C68 C69 C70 -0.1(8) . . . . ?
C67 C68 C69 C73 178.6(5) . . . . ?
C68 C69 C70 C71 0.3(8) . . . . ?
C73 C69 C70 C71 -178.5(6) . . . . ?
C69 C70 C71 C72 0.1(8) . . . . ?
C69 C70 C71 C74B 179.4(9) . . . . ?
C69 C70 C71 C74 -178.3(5) . . . . ?
C70 C71 C72 C67 -0.6(7) . . . . ?
C74B C71 C72 C67 -179.8(10) . . . . ?
C74 C71 C72 C67 177.8(4) . . . . ?
C68 C67 C72 C71 0.8(7) . . . . ?
B51 C67 C72 C71 174.7(4) . . . . ?
C70 C69 C73 F67 -165.0(6) . . . . ?
C68 C69 C73 F67 16.2(10) . . . . ?
C70 C69 C73 F68 72.1(8) . . . . ?
C68 C69 C73 F68 -106.7(6) . . . . ?
C70 C69 C73 F69 -44.2(8) . . . . ?
C68 C69 C73 F69 137.0(5) . . . . ?
C70 C71 C74 F70 -14.6(8) . . . . ?
C72 C71 C74 F70 166.9(5) . . . . ?
C70 C71 C74 F71 -135.6(5) . . . . ?
C72 C71 C74 F71 46.0(7) . . . . ?
C70 C71 C74 F72 106.1(6) . . . . ?
C72 C71 C74 F72 -72.4(7) . . . . ?
C70 C71 C74B F70B -50.4(18) . . . . ?
C72 C71 C74B F70B 128.9(15) . . . . ?
C70 C71 C74B F72B 72.1(15) . . . . ?
C72 C71 C74B F72B -108.6(15) . . . . ?
C70 C71 C74B F71B -170.3(12) . . . . ?
C72 C71 C74B F71B 8.9(17) . . . . ?
C59 B51 C75 C76 154.3(3) . . . . ?
C67 B51 C75 C76 -83.8(4) . . . . ?
C51 B51 C75 C76 42.0(4) . . . . ?
C59 B51 C75 C80 -24.3(4) . . . . ?
C67 B51 C75 C80 97.6(3) . . . . ?
C51 B51 C75 C80 -136.6(3) . . . . ?
C80 C75 C76 C77 0.0 . . . . ?
B51 C75 C76 C77 -178.7(4) . . . . ?
C75 C76 C77 C78 0.0 . . . . ?
C75 C76 C77 C81 -179.1(3) . . . . ?
C76 C77 C78 C79 0.0 . . . . ?
C81 C77 C78 C79 179.0(3) . . . . ?
C77 C78 C79 C80 0.0 . . . . ?
C77 C78 C79 C82 179.4(3) . . . . ?
C78 C79 C80 C75 0.0 . . . . ?
C82 C79 C80 C75 -179.4(3) . . . . ?
C76 C75 C80 C79 0.0 . . . . ?
B51 C75 C80 C79 178.6(4) . . . . ?
C76 C77 C81 F77 -161.1(4) . . . . ?
C78 C77 C81 F77 19.9(5) . . . . ?
C76 C77 C81 F76 76.9(5) . . . . ?
C78 C77 C81 F76 -102.1(5) . . . . ?
C76 C77 C81 F75 -40.3(5) . . . . ?
C78 C77 C81 F75 140.7(4) . . . . ?
C80 C79 C82 F80 -108.9(8) . . . . ?
C78 C79 C82 F80 71.7(8) . . . . ?
C80 C79 C82 F79 26.7(7) . . . . ?
C78 C79 C82 F79 -152.6(6) . . . . ?
C80 C79 C82 F78 135.8(6) . . . . ?
C78 C79 C82 F78 -43.6(6) . . . . ?
C59 B51 C75B C76B 165.9(5) . . . . ?
C67 B51 C75B C76B -75.4(8) . . . . ?
C51B B51 C75B C76B 40.5(14) . . . . ?
C59 B51 C75B C80B -12.0(9) . . . . ?
C67 B51 C75B C80B 106.7(6) . . . . ?
C51B B51 C75B C80B -137.4(11) . . . . ?
C80B C75B C76B C77B 0.0 . . . . ?
B51 C75B C76B C77B -177.9(11) . . . . ?
C75B C76B C77B C78B 0.0 . . . . ?
C75B C76B C77B C81B -179.9(4) . . . . ?
C76B C77B C78B C79B 0.0 . . . . ?
C81B C77B C78B C79B 179.9(4) . . . . ?
C77B C78B C79B C80B 0.0 . . . . ?
C77B C78B C79B C82B 179.1(4) . . . . ?
C78B C79B C80B C75B 0.0 . . . . ?
C82B C79B C80B C75B -179.1(4) . . . . ?
C76B C75B C80B C79B 0.0 . . . . ?
B51 C75B C80B C79B 177.9(11) . . . . ?
C78B C77B C81B F75B 104.0(13) . . . . ?
C76B C77B C81B F75B -76.1(13) . . . . ?
C78B C77B C81B F77B -16.9(13) . . . . ?
C76B C77B C81B F77B 163.1(13) . . . . ?
C78B C77B C81B F76B -139.4(13) . . . . ?
C76B C77B C81B F76B 40.5(13) . . . . ?
C78B C79B C82B F80B 126.2(12) . . . . ?
C80B C79B C82B F80B -54.8(12) . . . . ?
C78B C79B C82B F78B 2.8(11) . . . . ?
C80B C79B C82B F78B -178.1(11) . . . . ?
C78B C79B C82B F79B -113.5(13) . . . . ?
C80B C79B C82B F79B 65.5(13) . . . . ?
